data_4329564
loop_
_publ_author_name
'Christopher C. Scarborough'
'Stephen Sproules'
'Christian J. Doonan'
'Karl S. Hagen'
'Thomas Weyherm\"uller'
'Karl Wieghardt'

_publ_contact_author_address
;
Department of Chemistry
Emory University
Atlanta, GA 30322
;
_publ_contact_author_email khagen@emory.edu
_publ_contact_author_fax 1-404-727-6586
_publ_contact_author_name 'Karl S. Hagen'
_publ_contact_author_phone 1-404-727-6556
_publ_section_title
;
 Scrutinizing Low-Spin Cr(II) Complexes
;
_journal_name_full 'Inorganic Chemistry'
_journal_page_first 6969
_journal_page_last 6982
_journal_paper_doi 10.1021/ic300882r
_journal_volume 51
_journal_year 2012
_chemical_compound_source 'tetrahydrofurane, pentane'
_chemical_formula_sum 'C36 H48 Cl2 Cr N4'
_chemical_formula_weight 659.68
_chemical_name_systematic
; 
 ? 
;
_space_group_IT_number 14
_symmetry_cell_setting monoclinic
_symmetry_Int_Tables_number 14
_symmetry_space_group_name_Hall '-P 2ybc'
_symmetry_space_group_name_H-M 'P 1 21/c 1'
_atom_sites_solution_hydrogens geom
_atom_sites_solution_primary direct
_atom_sites_solution_secondary difmap
_audit_block_code WGT-CS-175-01
_audit_creation_date 2011-05-19
_audit_creation_method SHELXL-97
_cell_angle_alpha 90.00
_cell_angle_beta 90.375(3)
_cell_angle_gamma 90.00
_cell_formula_units_Z 16
_cell_length_a 25.027(5)
_cell_length_b 11.599(2)
_cell_length_c 53.487(9)
_cell_measurement_reflns_used 9994
_cell_measurement_temperature 100(2)
_cell_measurement_theta_max 24.7132
_cell_measurement_theta_min 2.2445
_cell_volume 15526(5)
_computing_cell_refinement 'SAINT software (Bruker AXS, 2004)'
_computing_data_collection 'APEX2 (Bruker AXS, 2008)'
_computing_data_reduction 'SAINT software (Bruker AXS, 2004)'
_computing_structure_refinement 'SHELXL-97 (Sheldrick, 1997)'
_computing_structure_solution 'SHELXS-97 (Sheldrick, 1990)'
_diffrn_ambient_temperature 100(2)
_diffrn_detector_area_resol_mean 66.67
_diffrn_measured_fraction_theta_full 1.000
_diffrn_measured_fraction_theta_max 1.000
_diffrn_measurement_device_type 'Bruker-AXS Kappa Mach3 APEX-II'
_diffrn_measurement_method 'CCD \f- and \w-scans'
_diffrn_radiation_monochromator 'Incoatec Helios mirrors'
_diffrn_radiation_source '0.2 x 2mm^2^ focus rotating anode'
_diffrn_radiation_type MoK\a
_diffrn_radiation_wavelength 0.71073
_diffrn_reflns_av_R_equivalents 0.0970
_diffrn_reflns_av_sigmaI/netI 0.0533
_diffrn_reflns_limit_h_max 27
_diffrn_reflns_limit_h_min -29
_diffrn_reflns_limit_k_max 13
_diffrn_reflns_limit_k_min -13
_diffrn_reflns_limit_l_max 63
_diffrn_reflns_limit_l_min -63
_diffrn_reflns_number 253579
_diffrn_reflns_theta_full 25.00
_diffrn_reflns_theta_max 25.00
_diffrn_reflns_theta_min 1.94
_exptl_absorpt_coefficient_mu 0.459
_exptl_absorpt_correction_T_max 0.95376
_exptl_absorpt_correction_T_min 0.91097
_exptl_absorpt_correction_type gaussian
_exptl_absorpt_process_details 'SADABS (Bruker AXS, 2008)'
_exptl_crystal_colour black
_exptl_crystal_density_diffrn 1.129
_exptl_crystal_description prism
_exptl_crystal_F_000 5600
_exptl_crystal_size_max 0.19
_exptl_crystal_size_mid 0.16
_exptl_crystal_size_min 0.08
_platon_squeeze_details
;
 At least three molecules of extremly disordered THF could be identified
 in the asymmetric unit
;
_refine_diff_density_max 0.651
_refine_diff_density_min -0.656
_refine_diff_density_rms 0.064
_refine_ls_extinction_method none
_refine_ls_goodness_of_fit_ref 1.105
_refine_ls_hydrogen_treatment constr
_refine_ls_matrix_type full
_refine_ls_number_parameters 1694
_refine_ls_number_reflns 27334
_refine_ls_number_restraints 102
_refine_ls_restrained_S_all 1.106
_refine_ls_R_factor_all 0.0913
_refine_ls_R_factor_gt 0.0648
_refine_ls_shift/su_max 0.002
_refine_ls_shift/su_mean 0.000
_refine_ls_structure_factor_coef Fsqd
_refine_ls_weighting_details 'calc w=1/[\s^2^(Fo^2^)+(0.0416P)^2^+26.2542P] where P=(Fo^2^+2Fc^2^)/3'
_refine_ls_weighting_scheme calc
_refine_ls_wR_factor_gt 0.1284
_refine_ls_wR_factor_ref 0.1382
_reflns_number_gt 21283
_reflns_number_total 27334
_reflns_threshold_expression >2sigma(I)
_cod_data_source_file ic300882r_si_002_3.cif
_cod_data_source_block 3
_cod_original_sg_symbol_Hall '-p 2ybc'
_cod_original_sg_symbol_H-M 'P 21/c'
_cod_database_code 4329564

loop_
_symmetry_equiv_pos_as_xyz
'x, y, z'
'-x, y+1/2, -z+1/2'
'-x, -y, -z'
'x, -y-1/2, z-1/2'

loop_
_atom_site_label
_atom_site_type_symbol
_atom_site_fract_x
_atom_site_fract_y
_atom_site_fract_z
_atom_site_U_iso_or_equiv
_atom_site_adp_type
_atom_site_occupancy
_atom_site_symmetry_multiplicity
_atom_site_calc_flag
_atom_site_refinement_flags
_atom_site_disorder_assembly
_atom_site_disorder_group
Cr1 Cr 0.06418(2) 0.42115(4) 0.385864(9) 0.01757(12) Uani 1 1 d . A .
Cl11 Cl 0.11347(3) 0.58298(7) 0.398273(15) 0.02237(18) Uani 1 1 d . . .
Cl12 Cl -0.01280(3) 0.52806(7) 0.376551(15) 0.02295(19) Uani 1 1 d . . .
N101 N 0.02632(11) 0.2844(2) 0.36834(5) 0.0196(6) Uani 1 1 d . A .
C102 C -0.01257(14) 0.2204(3) 0.37851(7) 0.0246(8) Uani 1 1 d . . .
H102 H -0.0198 0.2287 0.3958 0.030 Uiso 1 1 calc R . .
C103 C -0.04262(15) 0.1428(3) 0.36464(7) 0.0300(9) Uani 1 1 d . A .
H103 H -0.0691 0.0976 0.3727 0.036 Uiso 1 1 calc R . .
C104 C -0.03456(15) 0.1302(3) 0.33913(7) 0.0347(9) Uani 1 1 d D . .
C105 C 0.00847(15) 0.1911(3) 0.32942(7) 0.0321(9) Uani 1 1 d . A .
H105 H 0.0180 0.1802 0.3124 0.039 Uiso 1 1 calc R . .
C106 C 0.03755(14) 0.2671(3) 0.34403(6) 0.0224(8) Uani 1 1 d . . .
C107 C 0.07912(14) 0.3435(3) 0.33401(6) 0.0214(8) Uani 1 1 d . A .
C108 C 0.10189(15) 0.3287(3) 0.31071(6) 0.0262(8) Uani 1 1 d . . .
H108 H 0.0927 0.2631 0.3010 0.031 Uiso 1 1 calc R A .
C109 C 0.13801(16) 0.4086(3) 0.30138(6) 0.0304(9) Uani 1 1 d D A .
C110 C 0.14854(16) 0.5034(3) 0.31692(6) 0.0309(9) Uani 1 1 d . . .
H110 H 0.1711 0.5635 0.3112 0.037 Uiso 1 1 calc R A .
C111 C 0.12678(15) 0.5106(3) 0.34021(6) 0.0273(8) Uani 1 1 d . A .
H111 H 0.1362 0.5744 0.3505 0.033 Uiso 1 1 calc R . .
N112 N 0.09263(11) 0.4317(2) 0.34940(5) 0.0205(6) Uani 1 1 d . . .
C113 C -0.0735(3) 0.0680(5) 0.32101(10) 0.0273(16) Uani 0.651(5) 1 d PD A 1
C114 C -0.0736(4) 0.1130(7) 0.29391(12) 0.067(2) Uani 0.651(5) 1 d PD A 1
H11A H -0.0379 0.1033 0.2867 0.101 Uiso 0.651(5) 1 calc PR A 1
H11B H -0.0832 0.1949 0.2938 0.101 Uiso 0.651(5) 1 calc PR A 1
H11C H -0.0997 0.0695 0.2840 0.101 Uiso 0.651(5) 1 calc PR A 1
C115 C -0.1305(4) 0.0756(13) 0.3303(2) 0.052(3) Uani 0.651(5) 1 d PD A 1
H11D H -0.1546 0.0383 0.3183 0.078 Uiso 0.651(5) 1 calc PR A 1
H11E H -0.1406 0.1567 0.3322 0.078 Uiso 0.651(5) 1 calc PR A 1
H11F H -0.1331 0.0366 0.3465 0.078 Uiso 0.651(5) 1 calc PR A 1
C116 C -0.0552(3) -0.0577(5) 0.32071(14) 0.0434(16) Uani 0.651(5) 1 d PD A 1
H11G H -0.0532 -0.0870 0.3379 0.065 Uiso 0.651(5) 1 calc PR A 1
H11H H -0.0198 -0.0627 0.3130 0.065 Uiso 0.651(5) 1 calc PR A 1
H11I H -0.0807 -0.1040 0.3110 0.065 Uiso 0.651(5) 1 calc PR A 1
C613 C -0.0666(5) 0.0311(8) 0.3269(2) 0.0273(16) Uani 0.349(5) 1 d PD A 2
C614 C -0.0422(6) 0.0028(13) 0.3014(2) 0.067(2) Uani 0.349(5) 1 d PD A 2
H61A H -0.0642 -0.0554 0.2929 0.101 Uiso 0.349(5) 1 calc PR A 2
H61B H -0.0059 -0.0271 0.3038 0.101 Uiso 0.349(5) 1 calc PR A 2
H61C H -0.0410 0.0729 0.2912 0.101 Uiso 0.349(5) 1 calc PR A 2
C615 C -0.1202(9) 0.089(3) 0.3234(5) 0.052(3) Uani 0.349(5) 1 d PD A 2
H61D H -0.1450 0.0354 0.3152 0.078 Uiso 0.349(5) 1 calc PR A 2
H61E H -0.1159 0.1577 0.3129 0.078 Uiso 0.349(5) 1 calc PR A 2
H61F H -0.1344 0.1117 0.3397 0.078 Uiso 0.349(5) 1 calc PR A 2
C616 C -0.0735(5) -0.0801(8) 0.3419(2) 0.0434(16) Uani 0.349(5) 1 d PD A 2
H61G H -0.0915 -0.0628 0.3577 0.065 Uiso 0.349(5) 1 calc PR A 2
H61H H -0.0383 -0.1138 0.3454 0.065 Uiso 0.349(5) 1 calc PR A 2
H61I H -0.0950 -0.1349 0.3322 0.065 Uiso 0.349(5) 1 calc PR A 2
C117 C 0.1712(3) 0.3934(7) 0.27746(10) 0.0296(17) Uani 0.656(5) 1 d PD A 1
C118 C 0.1666(6) 0.4995(8) 0.2608(3) 0.075(4) Uani 0.656(5) 1 d PD A 1
H11J H 0.1884 0.4886 0.2458 0.112 Uiso 0.656(5) 1 calc PR A 1
H11K H 0.1793 0.5674 0.2700 0.112 Uiso 0.656(5) 1 calc PR A 1
H11L H 0.1292 0.5107 0.2559 0.112 Uiso 0.656(5) 1 calc PR A 1
C119 C 0.2303(3) 0.3776(8) 0.28347(13) 0.064(2) Uani 0.656(5) 1 d PD A 1
H11M H 0.2501 0.3661 0.2679 0.096 Uiso 0.656(5) 1 calc PR A 1
H11N H 0.2350 0.3101 0.2943 0.096 Uiso 0.656(5) 1 calc PR A 1
H11O H 0.2438 0.4464 0.2921 0.096 Uiso 0.656(5) 1 calc PR A 1
C120 C 0.1523(4) 0.2881(6) 0.26297(12) 0.056(2) Uani 0.656(5) 1 d PD A 1
H12A H 0.1140 0.2953 0.2594 0.084 Uiso 0.656(5) 1 calc PR A 1
H12B H 0.1588 0.2186 0.2730 0.084 Uiso 0.656(5) 1 calc PR A 1
H12C H 0.1720 0.2827 0.2472 0.084 Uiso 0.656(5) 1 calc PR A 1
C617 C 0.1546(5) 0.3946(14) 0.27396(14) 0.0296(17) Uani 0.344(5) 1 d PD A 2
C618 C 0.1879(11) 0.4986(16) 0.2668(6) 0.075(4) Uani 0.344(5) 1 d PD A 2
H61J H 0.2034 0.4863 0.2503 0.112 Uiso 0.344(5) 1 calc PR A 2
H61K H 0.2167 0.5092 0.2792 0.112 Uiso 0.344(5) 1 calc PR A 2
H61L H 0.1652 0.5674 0.2665 0.112 Uiso 0.344(5) 1 calc PR A 2
C619 C 0.1911(6) 0.2900(14) 0.2751(3) 0.064(2) Uani 0.344(5) 1 d PD A 2
H61M H 0.2066 0.2766 0.2585 0.096 Uiso 0.344(5) 1 calc PR A 2
H61N H 0.1705 0.2223 0.2801 0.096 Uiso 0.344(5) 1 calc PR A 2
H61O H 0.2198 0.3039 0.2873 0.096 Uiso 0.344(5) 1 calc PR A 2
C620 C 0.1086(5) 0.3781(11) 0.2561(2) 0.056(2) Uani 0.344(5) 1 d PD A 2
H62A H 0.0868 0.4483 0.2557 0.084 Uiso 0.344(5) 1 calc PR A 2
H62B H 0.0867 0.3131 0.2617 0.084 Uiso 0.344(5) 1 calc PR A 2
H62C H 0.1223 0.3620 0.2394 0.084 Uiso 0.344(5) 1 calc PR A 2
N121 N 0.12131(11) 0.3109(2) 0.39710(5) 0.0204(6) Uani 1 1 d . . .
C122 C 0.16509(14) 0.2787(3) 0.38418(6) 0.0241(8) Uani 1 1 d . A .
H122 H 0.1710 0.3133 0.3683 0.029 Uiso 1 1 calc R . .
C123 C 0.20128(15) 0.1998(3) 0.39250(7) 0.0273(8) Uani 1 1 d . . .
H123 H 0.2310 0.1804 0.3824 0.033 Uiso 1 1 calc R A .
C124 C 0.19497(15) 0.1464(3) 0.41609(7) 0.0269(8) Uani 1 1 d . A .
C125 C 0.15082(14) 0.1787(3) 0.42950(6) 0.0242(8) Uani 1 1 d . . .
H125 H 0.1452 0.1457 0.4455 0.029 Uiso 1 1 calc R A .
C126 C 0.11366(14) 0.2593(3) 0.42013(6) 0.0207(7) Uani 1 1 d . A .
C127 C 0.06712(14) 0.2978(3) 0.43288(6) 0.0201(7) Uani 1 1 d . . .
C128 C 0.04957(15) 0.2564(3) 0.45616(6) 0.0251(8) Uani 1 1 d . A .
H128 H 0.0693 0.1971 0.4642 0.030 Uiso 1 1 calc R . .
C129 C 0.00500(15) 0.2990(3) 0.46751(6) 0.0245(8) Uani 1 1 d . . .
C130 C -0.02147(15) 0.3905(3) 0.45492(6) 0.0264(8) Uani 1 1 d . A .
H130 H -0.0517 0.4260 0.4623 0.032 Uiso 1 1 calc R . .
C131 C -0.00390(14) 0.4278(3) 0.43234(6) 0.0245(8) Uani 1 1 d . . .
H131 H -0.0226 0.4893 0.4245 0.029 Uiso 1 1 calc R A .
N132 N 0.03919(11) 0.3818(2) 0.42030(5) 0.0188(6) Uani 1 1 d . A .
C133 C 0.23613(16) 0.0578(3) 0.42523(8) 0.0343(9) Uani 1 1 d . . .
C134 C 0.23607(17) -0.0450(3) 0.40711(8) 0.0397(10) Uani 1 1 d . A .
H13A H 0.2005 -0.0804 0.4068 0.060 Uiso 1 1 calc R . .
H13B H 0.2624 -0.1021 0.4127 0.060 Uiso 1 1 calc R . .
H13C H 0.2452 -0.0183 0.3903 0.060 Uiso 1 1 calc R . .
C135 C 0.22392(19) 0.0135(4) 0.45152(8) 0.0476(12) Uani 1 1 d . A .
H13D H 0.2230 0.0786 0.4632 0.071 Uiso 1 1 calc R . .
H13E H 0.2518 -0.0409 0.4568 0.071 Uiso 1 1 calc R . .
H13F H 0.1892 -0.0255 0.4514 0.071 Uiso 1 1 calc R . .
C136 C 0.29162(17) 0.1138(4) 0.42571(9) 0.0504(12) Uani 1 1 d . A .
H13G H 0.3006 0.1408 0.4089 0.076 Uiso 1 1 calc R . .
H13H H 0.3182 0.0571 0.4313 0.076 Uiso 1 1 calc R . .
H13I H 0.2915 0.1793 0.4373 0.076 Uiso 1 1 calc R . .
C137 C -0.01694(16) 0.2533(3) 0.49221(6) 0.0303(9) Uani 1 1 d . A .
C138 C -0.01747(18) 0.3510(3) 0.51160(7) 0.0364(10) Uani 1 1 d . . .
H13J H -0.0326 0.3225 0.5273 0.055 Uiso 1 1 calc R A .
H13K H -0.0392 0.4151 0.5053 0.055 Uiso 1 1 calc R . .
H13L H 0.0191 0.3779 0.5146 0.055 Uiso 1 1 calc R . .
C139 C 0.0179(2) 0.1558(3) 0.50257(7) 0.0482(12) Uani 1 1 d . . .
H13M H 0.0173 0.0907 0.4909 0.072 Uiso 1 1 calc R A .
H13N H 0.0039 0.1309 0.5188 0.072 Uiso 1 1 calc R . .
H13O H 0.0546 0.1833 0.5047 0.072 Uiso 1 1 calc R . .
C140 C -0.07345(19) 0.2090(5) 0.48785(8) 0.0576(14) Uani 1 1 d . . .
H14A H -0.0728 0.1468 0.4754 0.086 Uiso 1 1 calc R A .
H14B H -0.0961 0.2720 0.4817 0.086 Uiso 1 1 calc R . .
H14C H -0.0879 0.1796 0.5036 0.086 Uiso 1 1 calc R . .
Cr2 Cr 0.35240(2) 0.37684(5) 0.554495(10) 0.02086(13) Uani 1 1 d . . .
Cl21 Cl 0.41593(3) 0.26831(7) 0.532421(15) 0.02428(19) Uani 1 1 d . . .
Cl22 Cl 0.29950(4) 0.21619(8) 0.563924(16) 0.0290(2) Uani 1 1 d . . .
N201 N 0.29880(12) 0.4847(2) 0.56935(5) 0.0246(7) Uani 1 1 d . . .
C202 C 0.29502(15) 0.5136(3) 0.59397(6) 0.0280(8) Uani 1 1 d . . .
H202 H 0.3190 0.4783 0.6055 0.034 Uiso 1 1 calc R . .
C203 C 0.25883(15) 0.5904(3) 0.60296(7) 0.0294(9) Uani 1 1 d . . .
H203 H 0.2587 0.6082 0.6203 0.035 Uiso 1 1 calc R . .
C204 C 0.22137(14) 0.6440(3) 0.58677(6) 0.0252(8) Uani 1 1 d . . .
C205 C 0.22460(14) 0.6146(3) 0.56194(6) 0.0246(8) Uani 1 1 d . . .
H205 H 0.2000 0.6477 0.5504 0.029 Uiso 1 1 calc R . .
C206 C 0.26328(14) 0.5369(3) 0.55313(6) 0.0220(8) Uani 1 1 d . . .
C207 C 0.26926(14) 0.5008(3) 0.52772(6) 0.0216(7) Uani 1 1 d . . .
C208 C 0.23846(14) 0.5400(3) 0.50728(6) 0.0239(8) Uani 1 1 d . . .
H208 H 0.2125 0.5984 0.5099 0.029 Uiso 1 1 calc R . .
C209 C 0.24499(14) 0.4956(3) 0.48356(6) 0.0233(8) Uani 1 1 d . . .
C210 C 0.28334(15) 0.4073(3) 0.48121(7) 0.0284(8) Uani 1 1 d . . .
H210 H 0.2887 0.3720 0.4654 0.034 Uiso 1 1 calc R . .
C211 C 0.31293(15) 0.3718(3) 0.50130(6) 0.0271(8) Uani 1 1 d . . .
H211 H 0.3381 0.3116 0.4990 0.033 Uiso 1 1 calc R . .
N212 N 0.30808(11) 0.4182(2) 0.52449(5) 0.0232(6) Uani 1 1 d . . .
C213 C 0.18091(15) 0.7270(3) 0.59768(7) 0.0297(9) Uani 1 1 d . . .
C214 C 0.15085(16) 0.6654(4) 0.61874(7) 0.0383(10) Uani 1 1 d . . .
H21A H 0.1314 0.5991 0.6118 0.057 Uiso 1 1 calc R . .
H21B H 0.1255 0.7190 0.6264 0.057 Uiso 1 1 calc R . .
H21C H 0.1765 0.6388 0.6314 0.057 Uiso 1 1 calc R . .
C215 C 0.14061(15) 0.7702(3) 0.57794(7) 0.0355(10) Uani 1 1 d . . .
H21D H 0.1598 0.8104 0.5646 0.053 Uiso 1 1 calc R . .
H21E H 0.1153 0.8234 0.5858 0.053 Uiso 1 1 calc R . .
H21F H 0.1211 0.7045 0.5709 0.053 Uiso 1 1 calc R . .
C216 C 0.21095(16) 0.8318(3) 0.60840(8) 0.0369(10) Uani 1 1 d . . .
H21G H 0.2375 0.8056 0.6207 0.055 Uiso 1 1 calc R . .
H21H H 0.1855 0.8837 0.6165 0.055 Uiso 1 1 calc R . .
H21I H 0.2290 0.8727 0.5948 0.055 Uiso 1 1 calc R . .
C217 C 0.21097(15) 0.5363(3) 0.46141(7) 0.0275(8) Uani 1 1 d . . .
C218 C 0.15367(18) 0.4981(5) 0.46570(9) 0.0559(13) Uani 1 1 d . . .
H21J H 0.1407 0.5310 0.4814 0.084 Uiso 1 1 calc R . .
H21K H 0.1523 0.4138 0.4666 0.084 Uiso 1 1 calc R . .
H21L H 0.1311 0.5248 0.4518 0.084 Uiso 1 1 calc R . .
C219 C 0.2293(2) 0.4823(5) 0.43663(7) 0.0553(13) Uani 1 1 d . . .
H21M H 0.2063 0.5096 0.4230 0.083 Uiso 1 1 calc R . .
H21N H 0.2270 0.3982 0.4378 0.083 Uiso 1 1 calc R . .
H21O H 0.2664 0.5049 0.4334 0.083 Uiso 1 1 calc R . .
C220 C 0.2132(2) 0.6661(4) 0.45909(10) 0.0676(16) Uani 1 1 d . . .
H22A H 0.1978 0.7014 0.4741 0.101 Uiso 1 1 calc R . .
H22B H 0.1928 0.6904 0.4443 0.101 Uiso 1 1 calc R . .
H22C H 0.2505 0.6907 0.4574 0.101 Uiso 1 1 calc R . .
N221 N 0.40470(11) 0.5115(2) 0.55101(5) 0.0204(6) Uani 1 1 d . . .
C222 C 0.41648(15) 0.5662(3) 0.52943(7) 0.0281(8) Uani 1 1 d . . .
H222 H 0.3964 0.5478 0.5148 0.034 Uiso 1 1 calc R . .
C223 C 0.45626(15) 0.6472(3) 0.52778(6) 0.0266(8) Uani 1 1 d . . .
H223 H 0.4639 0.6810 0.5120 0.032 Uiso 1 1 calc R . .
C224 C 0.48552(14) 0.6808(3) 0.54872(6) 0.0232(8) Uani 1 1 d . . .
C225 C 0.47238(14) 0.6269(3) 0.57119(6) 0.0225(8) Uani 1 1 d . . .
H225 H 0.4900 0.6490 0.5862 0.027 Uiso 1 1 calc R . .
C226 C 0.43357(14) 0.5410(3) 0.57173(6) 0.0192(7) Uani 1 1 d . . .
C227 C 0.42439(13) 0.4649(3) 0.59335(6) 0.0197(7) Uani 1 1 d . . .
C228 C 0.44539(13) 0.4830(3) 0.61716(6) 0.0217(7) Uani 1 1 d . B .
H228 H 0.4645 0.5518 0.6207 0.026 Uiso 1 1 calc R . .
C229 C 0.43846(14) 0.4004(3) 0.63577(6) 0.0229(8) Uani 1 1 d D . .
C230 C 0.41060(14) 0.3013(3) 0.62899(6) 0.0257(8) Uani 1 1 d . B .
H230 H 0.4065 0.2409 0.6408 0.031 Uiso 1 1 calc R . .
C231 C 0.38898(14) 0.2893(3) 0.60555(6) 0.0244(8) Uani 1 1 d . . .
H231 H 0.3692 0.2216 0.6018 0.029 Uiso 1 1 calc R B .
N232 N 0.39473(11) 0.3700(2) 0.58762(5) 0.0207(6) Uani 1 1 d . B .
C233 C 0.53230(15) 0.7650(3) 0.54660(6) 0.0265(8) Uani 1 1 d . . .
C234 C 0.57967(16) 0.6963(4) 0.53634(7) 0.0355(9) Uani 1 1 d . . .
H23A H 0.5881 0.6325 0.5477 0.053 Uiso 1 1 calc R . .
H23B H 0.6108 0.7470 0.5349 0.053 Uiso 1 1 calc R . .
H23C H 0.5704 0.6654 0.5198 0.053 Uiso 1 1 calc R . .
C235 C 0.51840(17) 0.8638(3) 0.52847(7) 0.0350(9) Uani 1 1 d . . .
H23D H 0.5131 0.8327 0.5116 0.053 Uiso 1 1 calc R . .
H23E H 0.5477 0.9199 0.5283 0.053 Uiso 1 1 calc R . .
H23F H 0.4855 0.9018 0.5340 0.053 Uiso 1 1 calc R . .
C236 C 0.54854(16) 0.8167(3) 0.57178(7) 0.0328(9) Uani 1 1 d . . .
H23G H 0.5175 0.8537 0.5794 0.049 Uiso 1 1 calc R . .
H23H H 0.5767 0.8741 0.5693 0.049 Uiso 1 1 calc R . .
H23I H 0.5618 0.7555 0.5828 0.049 Uiso 1 1 calc R . .
C237 C 0.4626(3) 0.4139(7) 0.66183(11) 0.0274(10) Uani 0.533(4) 1 d PD B 1
C238 C 0.4338(3) 0.5169(6) 0.67346(13) 0.0420(15) Uani 0.533(4) 1 d PD B 1
H23J H 0.4396 0.5856 0.6631 0.063 Uiso 0.533(4) 1 calc PR B 1
H23K H 0.4479 0.5306 0.6903 0.063 Uiso 0.533(4) 1 calc PR B 1
H23L H 0.3954 0.5007 0.6743 0.063 Uiso 0.533(4) 1 calc PR B 1
C239 C 0.4561(4) 0.3062(6) 0.67786(13) 0.0400(18) Uani 0.533(4) 1 d PD B 1
H23M H 0.4181 0.2883 0.6796 0.060 Uiso 0.533(4) 1 calc PR B 1
H23N H 0.4718 0.3198 0.6944 0.060 Uiso 0.533(4) 1 calc PR B 1
H23O H 0.4744 0.2413 0.6699 0.060 Uiso 0.533(4) 1 calc PR B 1
C240 C 0.5214(3) 0.4414(7) 0.65878(13) 0.0358(13) Uani 0.533(4) 1 d PD B 1
H24A H 0.5396 0.3755 0.6511 0.054 Uiso 0.533(4) 1 calc PR B 1
H24B H 0.5374 0.4573 0.6752 0.054 Uiso 0.533(4) 1 calc PR B 1
H24C H 0.5254 0.5093 0.6480 0.054 Uiso 0.533(4) 1 calc PR B 1
C737 C 0.4574(3) 0.4232(8) 0.66281(12) 0.0274(10) Uani 0.467(4) 1 d PD B 2
C738 C 0.4080(4) 0.4274(8) 0.67997(15) 0.0420(15) Uani 0.467(4) 1 d PD B 2
H73A H 0.3859 0.4941 0.6755 0.063 Uiso 0.467(4) 1 calc PR B 2
H73B H 0.4197 0.4342 0.6974 0.063 Uiso 0.467(4) 1 calc PR B 2
H73C H 0.3871 0.3566 0.6779 0.063 Uiso 0.467(4) 1 calc PR B 2
C739 C 0.4935(4) 0.3216(7) 0.67084(16) 0.0400(18) Uani 0.467(4) 1 d PD B 2
H73D H 0.4733 0.2494 0.6695 0.060 Uiso 0.467(4) 1 calc PR B 2
H73E H 0.5053 0.3329 0.6882 0.060 Uiso 0.467(4) 1 calc PR B 2
H73F H 0.5247 0.3181 0.6599 0.060 Uiso 0.467(4) 1 calc PR B 2
C740 C 0.4893(3) 0.5349(7) 0.66680(15) 0.0358(13) Uani 0.467(4) 1 d PD B 2
H74A H 0.5208 0.5345 0.6560 0.054 Uiso 0.467(4) 1 calc PR B 2
H74B H 0.5008 0.5402 0.6843 0.054 Uiso 0.467(4) 1 calc PR B 2
H74C H 0.4668 0.6013 0.6626 0.054 Uiso 0.467(4) 1 calc PR B 2
Cr3 Cr 0.41688(3) -0.11056(5) 0.633832(10) 0.02767(15) Uani 1 1 d . C .
Cl31 Cl 0.49321(5) -0.22668(9) 0.630536(17) 0.0404(3) Uani 1 1 d . . .
Cl32 Cl 0.36183(5) -0.26320(9) 0.645409(17) 0.0445(3) Uani 1 1 d . . .
N301 N 0.35773(13) 0.0042(3) 0.64040(5) 0.0282(7) Uani 1 1 d . C .
C302 C 0.31799(16) 0.0369(3) 0.62471(7) 0.0309(9) Uani 1 1 d . . .
H302 H 0.3165 0.0017 0.6087 0.037 Uiso 1 1 calc R . .
C303 C 0.27984(16) 0.1168(3) 0.63024(7) 0.0340(9) Uani 1 1 d . C .
H303 H 0.2533 0.1360 0.6181 0.041 Uiso 1 1 calc R . .
C304 C 0.27961(15) 0.1706(3) 0.65367(7) 0.0330(9) Uani 1 1 d D . .
C305 C 0.31889(17) 0.1373(3) 0.67021(7) 0.0342(10) Uani 1 1 d . C .
H305 H 0.3199 0.1708 0.6864 0.041 Uiso 1 1 calc R . .
C306 C 0.35767(16) 0.0546(3) 0.66378(6) 0.0306(9) Uani 1 1 d . . .
C307 C 0.39906(17) 0.0137(3) 0.67996(7) 0.0343(9) Uani 1 1 d . C .
C308 C 0.4058(2) 0.0489(4) 0.70502(7) 0.0523(13) Uani 1 1 d . . .
H308 H 0.3826 0.1061 0.7116 0.063 Uiso 1 1 calc R C .
C309 C 0.4446(2) 0.0030(5) 0.72011(8) 0.0673(16) Uani 1 1 d D C .
C310 C 0.4773(2) -0.0810(4) 0.70907(8) 0.0603(14) Uani 1 1 d . . .
H310 H 0.5045 -0.1166 0.7188 0.072 Uiso 1 1 calc R C .
C311 C 0.4707(2) -0.1128(4) 0.68452(7) 0.0467(11) Uani 1 1 d . C .
H311 H 0.4938 -0.1696 0.6777 0.056 Uiso 1 1 calc R . .
N312 N 0.43246(14) -0.0660(3) 0.66955(5) 0.0338(8) Uani 1 1 d . . .
C313 C 0.2402(3) 0.2668(6) 0.66021(16) 0.0431(11) Uani 0.588(4) 1 d PD C 1
C314 C 0.2005(3) 0.2896(8) 0.63894(16) 0.061(2) Uani 0.588(4) 1 d PD C 1
H31A H 0.2201 0.3053 0.6235 0.091 Uiso 0.588(4) 1 calc PR C 1
H31B H 0.1783 0.3564 0.6431 0.091 Uiso 0.588(4) 1 calc PR C 1
H31C H 0.1777 0.2218 0.6365 0.091 Uiso 0.588(4) 1 calc PR C 1
C315 C 0.2727(3) 0.3774(6) 0.66506(16) 0.0482(16) Uani 0.588(4) 1 d PD C 1
H31D H 0.2949 0.3671 0.6800 0.072 Uiso 0.588(4) 1 calc PR C 1
H31E H 0.2482 0.4423 0.6676 0.072 Uiso 0.588(4) 1 calc PR C 1
H31F H 0.2956 0.3931 0.6507 0.072 Uiso 0.588(4) 1 calc PR C 1
C316 C 0.2116(4) 0.2313(8) 0.68423(16) 0.066(2) Uani 0.588(4) 1 d PD C 1
H31G H 0.1890 0.1640 0.6809 0.099 Uiso 0.588(4) 1 calc PR C 1
H31H H 0.1893 0.2953 0.6901 0.099 Uiso 0.588(4) 1 calc PR C 1
H31I H 0.2381 0.2119 0.6971 0.099 Uiso 0.588(4) 1 calc PR C 1
C813 C 0.2378(4) 0.2633(7) 0.6606(2) 0.0431(11) Uani 0.412(4) 1 d PD C 2
C814 C 0.1810(4) 0.2220(10) 0.6538(3) 0.061(2) Uani 0.412(4) 1 d PD C 2
H81A H 0.1798 0.1990 0.6361 0.091 Uiso 0.412(4) 1 calc PR C 2
H81B H 0.1555 0.2847 0.6566 0.091 Uiso 0.412(4) 1 calc PR C 2
H81C H 0.1716 0.1559 0.6643 0.091 Uiso 0.412(4) 1 calc PR C 2
C815 C 0.2487(5) 0.3725(8) 0.6445(2) 0.0482(16) Uani 0.412(4) 1 d PD C 2
H81D H 0.2852 0.3996 0.6477 0.072 Uiso 0.412(4) 1 calc PR C 2
H81E H 0.2233 0.4332 0.6490 0.072 Uiso 0.412(4) 1 calc PR C 2
H81F H 0.2445 0.3535 0.6268 0.072 Uiso 0.412(4) 1 calc PR C 2
C816 C 0.2394(5) 0.2999(12) 0.6883(2) 0.066(2) Uani 0.412(4) 1 d PD C 2
H81G H 0.2310 0.2334 0.6989 0.099 Uiso 0.412(4) 1 calc PR C 2
H81H H 0.2130 0.3609 0.6912 0.099 Uiso 0.412(4) 1 calc PR C 2
H81I H 0.2751 0.3287 0.6926 0.099 Uiso 0.412(4) 1 calc PR C 2
C317 C 0.4441(6) 0.0186(15) 0.74888(15) 0.076(5) Uani 0.512(9) 1 d PD C 1
C318 C 0.4900(7) 0.101(2) 0.7521(4) 0.131(7) Uani 0.512(9) 1 d PD C 1
H31J H 0.4942 0.1199 0.7698 0.197 Uiso 0.512(9) 1 calc PR C 1
H31K H 0.4829 0.1713 0.7426 0.197 Uiso 0.512(9) 1 calc PR C 1
H31L H 0.5228 0.0646 0.7460 0.197 Uiso 0.512(9) 1 calc PR C 1
C319 C 0.4521(11) -0.0915(16) 0.7636(5) 0.095(5) Uani 0.512(9) 1 d PD C 1
H31M H 0.4275 -0.1508 0.7573 0.143 Uiso 0.512(9) 1 calc PR C 1
H31N H 0.4449 -0.0769 0.7813 0.143 Uiso 0.512(9) 1 calc PR C 1
H31O H 0.4890 -0.1180 0.7617 0.143 Uiso 0.512(9) 1 calc PR C 1
C320 C 0.3901(6) 0.0691(15) 0.7589(2) 0.100(4) Uani 0.512(9) 1 d PD C 1
H32A H 0.3609 0.0161 0.7548 0.149 Uiso 0.512(9) 1 calc PR C 1
H32B H 0.3833 0.1440 0.7510 0.149 Uiso 0.512(9) 1 calc PR C 1
H32C H 0.3925 0.0788 0.7770 0.149 Uiso 0.512(9) 1 calc PR C 1
C817 C 0.4588(6) 0.0521(16) 0.74632(19) 0.076(5) Uani 0.488(9) 1 d PD C 2
C818 C 0.5171(7) 0.080(3) 0.7496(5) 0.131(7) Uani 0.488(9) 1 d PD C 2
H81J H 0.5230 0.1147 0.7661 0.197 Uiso 0.488(9) 1 calc PR C 2
H81K H 0.5280 0.1353 0.7367 0.197 Uiso 0.488(9) 1 calc PR C 2
H81L H 0.5384 0.0098 0.7481 0.197 Uiso 0.488(9) 1 calc PR C 2
C819 C 0.4413(11) -0.0436(17) 0.7637(5) 0.095(5) Uani 0.488(9) 1 d PD C 2
H81M H 0.4602 -0.1148 0.7594 0.143 Uiso 0.488(9) 1 calc PR C 2
H81N H 0.4027 -0.0558 0.7618 0.143 Uiso 0.488(9) 1 calc PR C 2
H81O H 0.4496 -0.0222 0.7810 0.143 Uiso 0.488(9) 1 calc PR C 2
C820 C 0.4219(7) 0.1554(14) 0.7540(2) 0.100(4) Uani 0.488(9) 1 d PD C 2
H82A H 0.3853 0.1403 0.7482 0.149 Uiso 0.488(9) 1 calc PR C 2
H82B H 0.4350 0.2265 0.7462 0.149 Uiso 0.488(9) 1 calc PR C 2
H82C H 0.4223 0.1639 0.7722 0.149 Uiso 0.488(9) 1 calc PR C 2
N321 N 0.46142(12) 0.0166(2) 0.61701(5) 0.0251(7) Uani 1 1 d . . .
C322 C 0.50277(16) 0.0735(3) 0.62754(7) 0.0324(9) Uani 1 1 d . C .
H322 H 0.5091 0.0641 0.6450 0.039 Uiso 1 1 calc R . .
C323 C 0.53612(15) 0.1441(3) 0.61436(7) 0.0290(9) Uani 1 1 d . . .
H323 H 0.5648 0.1818 0.6227 0.035 Uiso 1 1 calc R C .
C324 C 0.52852(14) 0.1617(3) 0.58871(6) 0.0239(8) Uani 1 1 d . C .
C325 C 0.48443(14) 0.1073(3) 0.57810(6) 0.0220(8) Uani 1 1 d . . .
H325 H 0.4762 0.1195 0.5609 0.026 Uiso 1 1 calc R C .
C326 C 0.45216(14) 0.0349(3) 0.59232(6) 0.0211(7) Uani 1 1 d . C .
C327 C 0.41058(14) -0.0385(3) 0.58124(6) 0.0225(8) Uani 1 1 d . . .
C328 C 0.38892(14) -0.0227(3) 0.55748(6) 0.0211(7) Uani 1 1 d . C .
H328 H 0.3994 0.0420 0.5478 0.025 Uiso 1 1 calc R . .
C329 C 0.35193(14) -0.1010(3) 0.54775(6) 0.0223(8) Uani 1 1 d . . .
C330 C 0.34007(15) -0.1956(3) 0.56309(6) 0.0256(8) Uani 1 1 d . C .
H330 H 0.3170 -0.2543 0.5570 0.031 Uiso 1 1 calc R . .
C331 C 0.36119(15) -0.2049(3) 0.58675(6) 0.0264(8) Uani 1 1 d . . .
H331 H 0.3514 -0.2693 0.5967 0.032 Uiso 1 1 calc R C .
N332 N 0.39519(12) -0.1266(2) 0.59644(5) 0.0243(7) Uani 1 1 d . C .
C333 C 0.56759(15) 0.2348(3) 0.57368(7) 0.0280(8) Uani 1 1 d . . .
C334 C 0.62483(15) 0.1991(4) 0.57988(8) 0.0411(10) Uani 1 1 d . C .
H33A H 0.6316 0.2104 0.5978 0.062 Uiso 1 1 calc R . .
H33B H 0.6497 0.2464 0.5702 0.062 Uiso 1 1 calc R . .
H33C H 0.6299 0.1177 0.5756 0.062 Uiso 1 1 calc R . .
C335 C 0.55925(17) 0.3623(3) 0.58049(8) 0.0423(11) Uani 1 1 d . C .
H33D H 0.5608 0.3714 0.5987 0.063 Uiso 1 1 calc R . .
H33E H 0.5243 0.3879 0.5743 0.063 Uiso 1 1 calc R . .
H33F H 0.5873 0.4090 0.5728 0.063 Uiso 1 1 calc R . .
C336 C 0.55956(17) 0.2213(4) 0.54551(7) 0.0455(11) Uani 1 1 d . C .
H33G H 0.5849 0.2710 0.5367 0.068 Uiso 1 1 calc R . .
H33H H 0.5230 0.2435 0.5410 0.068 Uiso 1 1 calc R . .
H33I H 0.5657 0.1408 0.5408 0.068 Uiso 1 1 calc R . .
C337 C 0.32380(14) -0.0854(3) 0.52265(6) 0.0253(8) Uani 1 1 d . C .
C338 C 0.33223(18) -0.1934(3) 0.50653(7) 0.0365(10) Uani 1 1 d . . .
H33J H 0.3137 -0.1838 0.4905 0.055 Uiso 1 1 calc R C .
H33K H 0.3179 -0.2609 0.5152 0.055 Uiso 1 1 calc R . .
H33L H 0.3705 -0.2044 0.5036 0.055 Uiso 1 1 calc R . .
C339 C 0.34405(18) 0.0190(3) 0.50853(7) 0.0385(10) Uani 1 1 d . . .
H33M H 0.3384 0.0885 0.5186 0.058 Uiso 1 1 calc R C .
H33N H 0.3246 0.0262 0.4927 0.058 Uiso 1 1 calc R . .
H33O H 0.3823 0.0098 0.5052 0.058 Uiso 1 1 calc R . .
C340 C 0.26390(16) -0.0702(4) 0.52755(8) 0.0411(10) Uani 1 1 d . . .
H34A H 0.2584 -0.0026 0.5382 0.062 Uiso 1 1 calc R C .
H34B H 0.2501 -0.1390 0.5360 0.062 Uiso 1 1 calc R . .
H34C H 0.2450 -0.0595 0.5116 0.062 Uiso 1 1 calc R . .
Cr4 Cr 0.14746(3) 0.92225(5) 0.309239(11) 0.03955(18) Uani 1 1 d . . .
Cl41 Cl 0.20133(5) 1.07796(9) 0.32096(2) 0.0566(3) Uani 1 1 d . . .
Cl42 Cl 0.08504(5) 1.03713(8) 0.287358(18) 0.0478(3) Uani 1 1 d . . .
N401 N 0.10344(14) 0.9258(2) 0.34174(5) 0.0321(8) Uani 1 1 d . . .
C402 C 0.10846(17) 1.0047(3) 0.36023(6) 0.0321(9) Uani 1 1 d . . .
H402 H 0.1302 1.0705 0.3574 0.039 Uiso 1 1 calc R . .
C403 C 0.08366(15) 0.9939(3) 0.38269(6) 0.0272(8) Uani 1 1 d . . .
H403 H 0.0874 1.0531 0.3949 0.033 Uiso 1 1 calc R . .
C404 C 0.05261(15) 0.8963(3) 0.38806(6) 0.0249(8) Uani 1 1 d . . .
C405 C 0.04583(15) 0.8168(3) 0.36873(6) 0.0234(8) Uani 1 1 d . . .
H405 H 0.0243 0.7503 0.3712 0.028 Uiso 1 1 calc R . .
C406 C 0.07050(16) 0.8345(3) 0.34586(6) 0.0264(8) Uani 1 1 d . . .
C407 C 0.06192(16) 0.7620(3) 0.32344(6) 0.0284(9) Uani 1 1 d . . .
C408 C 0.02159(16) 0.6811(3) 0.32107(6) 0.0293(9) Uani 1 1 d . . .
H408 H 0.0017 0.6598 0.3354 0.035 Uiso 1 1 calc R . .
C409 C 0.00950(18) 0.6303(3) 0.29815(7) 0.0380(10) Uani 1 1 d . . .
C410 C 0.0426(2) 0.6630(3) 0.27833(7) 0.0471(12) Uani 1 1 d . . .
H410 H 0.0363 0.6313 0.2622 0.056 Uiso 1 1 calc R . .
C411 C 0.0835(2) 0.7391(3) 0.28159(7) 0.0481(13) Uani 1 1 d . . .
H411 H 0.1058 0.7564 0.2678 0.058 Uiso 1 1 calc R . .
N412 N 0.09343(15) 0.7911(2) 0.30393(5) 0.0360(8) Uani 1 1 d . . .
C413 C 0.03033(16) 0.8798(3) 0.41428(6) 0.0284(9) Uani 1 1 d . . .
C414 C -0.00329(17) 0.7725(3) 0.41658(7) 0.0326(9) Uani 1 1 d . . .
H41A H -0.0330 0.7761 0.4046 0.049 Uiso 1 1 calc R . .
H41B H -0.0174 0.7671 0.4336 0.049 Uiso 1 1 calc R . .
H41C H 0.0187 0.7046 0.4131 0.049 Uiso 1 1 calc R . .
C415 C 0.07887(17) 0.8678(4) 0.43237(7) 0.0366(10) Uani 1 1 d . . .
H41D H 0.0661 0.8600 0.4496 0.055 Uiso 1 1 calc R . .
H41E H 0.1015 0.9364 0.4311 0.055 Uiso 1 1 calc R . .
H41F H 0.0996 0.7993 0.4279 0.055 Uiso 1 1 calc R . .
C416 C -0.00193(17) 0.9852(3) 0.42220(7) 0.0345(10) Uani 1 1 d . . .
H41G H -0.0333 0.9931 0.4113 0.052 Uiso 1 1 calc R . .
H41H H 0.0203 1.0544 0.4209 0.052 Uiso 1 1 calc R . .
H41I H -0.0135 0.9757 0.4395 0.052 Uiso 1 1 calc R . .
C417 C -0.03847(19) 0.5531(3) 0.29337(7) 0.0416(11) Uani 1 1 d . . .
C418 C -0.0633(2) 0.5073(4) 0.31745(9) 0.0568(13) Uani 1 1 d . . .
H41J H -0.0360 0.4663 0.3272 0.085 Uiso 1 1 calc R . .
H41K H -0.0925 0.4544 0.3133 0.085 Uiso 1 1 calc R . .
H41L H -0.0772 0.5719 0.3273 0.085 Uiso 1 1 calc R . .
C419 C -0.0238(2) 0.4489(3) 0.27684(9) 0.0549(14) Uani 1 1 d . . .
H41M H -0.0115 0.4762 0.2605 0.082 Uiso 1 1 calc R . .
H41N H -0.0553 0.3998 0.2745 0.082 Uiso 1 1 calc R . .
H41O H 0.0047 0.4044 0.2850 0.082 Uiso 1 1 calc R . .
C420 C -0.0810(2) 0.6269(4) 0.27975(10) 0.0691(17) Uani 1 1 d . . .
H42A H -0.0902 0.6935 0.2902 0.104 Uiso 1 1 calc R . .
H42B H -0.1130 0.5803 0.2767 0.104 Uiso 1 1 calc R . .
H42C H -0.0667 0.6538 0.2638 0.104 Uiso 1 1 calc R . .
N421 N 0.19986(15) 0.8084(3) 0.32336(6) 0.0376(9) Uani 1 1 d . . .
C422 C 0.20428(19) 0.7728(3) 0.34764(7) 0.0402(11) Uani 1 1 d . . .
H422 H 0.1823 0.8089 0.3597 0.048 Uiso 1 1 calc R . .
C423 C 0.23828(19) 0.6886(4) 0.35552(7) 0.0434(11) Uani 1 1 d . . .
H423 H 0.2388 0.6672 0.3727 0.052 Uiso 1 1 calc R . .
C424 C 0.27297(18) 0.6323(4) 0.33861(7) 0.0397(10) Uani 1 1 d . . .
C425 C 0.27021(18) 0.6709(3) 0.31416(7) 0.0380(10) Uani 1 1 d . . .
H425 H 0.2933 0.6377 0.3021 0.046 Uiso 1 1 calc R . .
C426 C 0.23451(17) 0.7574(3) 0.30650(7) 0.0343(10) Uani 1 1 d . . .
C427 C 0.22858(18) 0.7998(3) 0.28148(7) 0.0373(10) Uani 1 1 d . . .
C428 C 0.25771(18) 0.7605(3) 0.26069(7) 0.0381(10) Uani 1 1 d . D .
H428 H 0.2833 0.7008 0.2630 0.046 Uiso 1 1 calc R . .
C429 C 0.2502(2) 0.8061(4) 0.23732(7) 0.0464(12) Uani 1 1 d D . .
C430 C 0.2127(2) 0.8962(4) 0.23533(8) 0.0631(16) Uani 1 1 d . D .
H430 H 0.2067 0.9322 0.2196 0.076 Uiso 1 1 calc R . .
C431 C 0.1849(2) 0.9326(4) 0.25594(8) 0.0632(16) Uani 1 1 d . . .
H431 H 0.1602 0.9943 0.2540 0.076 Uiso 1 1 calc R D .
N432 N 0.19095(16) 0.8846(3) 0.27893(6) 0.0424(9) Uani 1 1 d . D .
C433 C 0.3091(2) 0.5343(4) 0.34747(8) 0.0473(11) Uani 1 1 d . . .
C434 C 0.2748(2) 0.4355(4) 0.35733(9) 0.0619(14) Uani 1 1 d . . .
H43A H 0.2497 0.4654 0.3697 0.093 Uiso 1 1 calc R . .
H43B H 0.2979 0.3773 0.3651 0.093 Uiso 1 1 calc R . .
H43C H 0.2549 0.4006 0.3434 0.093 Uiso 1 1 calc R . .
C435 C 0.3452(2) 0.5774(5) 0.36876(9) 0.0675(15) Uani 1 1 d . . .
H43D H 0.3663 0.6431 0.3629 0.101 Uiso 1 1 calc R . .
H43E H 0.3692 0.5152 0.3741 0.101 Uiso 1 1 calc R . .
H43F H 0.3231 0.6014 0.3829 0.101 Uiso 1 1 calc R . .
C436 C 0.3447(2) 0.4884(4) 0.32659(9) 0.0618(14) Uani 1 1 d . . .
H43G H 0.3224 0.4562 0.3132 0.093 Uiso 1 1 calc R . .
H43H H 0.3683 0.4281 0.3333 0.093 Uiso 1 1 calc R . .
H43I H 0.3664 0.5515 0.3199 0.093 Uiso 1 1 calc R . .
C437 C 0.2784(3) 0.7597(6) 0.21395(10) 0.0474(16) Uani 0.744(6) 1 d PD D 1
C438 C 0.2550(4) 0.8067(9) 0.18966(11) 0.091(4) Uani 0.744(6) 1 d PD D 1
H43J H 0.2162 0.7952 0.1895 0.136 Uiso 0.744(6) 1 calc PR D 1
H43K H 0.2708 0.7659 0.1755 0.136 Uiso 0.744(6) 1 calc PR D 1
H43L H 0.2629 0.8892 0.1884 0.136 Uiso 0.744(6) 1 calc PR D 1
C439 C 0.2716(3) 0.6277(6) 0.21204(12) 0.066(2) Uani 0.744(6) 1 d PD D 1
H43M H 0.2858 0.5913 0.2272 0.098 Uiso 0.744(6) 1 calc PR D 1
H43N H 0.2910 0.5991 0.1975 0.098 Uiso 0.744(6) 1 calc PR D 1
H43O H 0.2336 0.6090 0.2102 0.098 Uiso 0.744(6) 1 calc PR D 1
C440 C 0.3368(3) 0.7858(8) 0.21642(13) 0.075(2) Uani 0.744(6) 1 d PD D 1
H44A H 0.3420 0.8694 0.2175 0.113 Uiso 0.744(6) 1 calc PR D 1
H44B H 0.3557 0.7557 0.2018 0.113 Uiso 0.744(6) 1 calc PR D 1
H44C H 0.3510 0.7493 0.2316 0.113 Uiso 0.744(6) 1 calc PR D 1
C937 C 0.2878(6) 0.7713(14) 0.2161(2) 0.0474(16) Uani 0.256(6) 1 d PD D 2
C938 C 0.2476(8) 0.735(2) 0.1963(4) 0.091(4) Uani 0.256(6) 1 d PD D 2
H93A H 0.2215 0.6823 0.2037 0.136 Uiso 0.256(6) 1 calc PR D 2
H93B H 0.2662 0.6960 0.1827 0.136 Uiso 0.256(6) 1 calc PR D 2
H93C H 0.2292 0.8033 0.1898 0.136 Uiso 0.256(6) 1 calc PR D 2
C939 C 0.3211(9) 0.6636(16) 0.2221(3) 0.066(2) Uani 0.256(6) 1 d PD D 2
H93D H 0.2985 0.6062 0.2304 0.098 Uiso 0.256(6) 1 calc PR D 2
H93E H 0.3508 0.6847 0.2332 0.098 Uiso 0.256(6) 1 calc PR D 2
H93F H 0.3352 0.6311 0.2066 0.098 Uiso 0.256(6) 1 calc PR D 2
C940 C 0.3223(9) 0.8682(18) 0.2078(4) 0.075(2) Uani 0.256(6) 1 d PD D 2
H94A H 0.3466 0.8412 0.1948 0.113 Uiso 0.256(6) 1 calc PR D 2
H94B H 0.3430 0.8971 0.2221 0.113 Uiso 0.256(6) 1 calc PR D 2
H94C H 0.2999 0.9304 0.2011 0.113 Uiso 0.256(6) 1 calc PR D 2

loop_
_atom_site_aniso_label
_atom_site_aniso_U_11
_atom_site_aniso_U_22
_atom_site_aniso_U_33
_atom_site_aniso_U_23
_atom_site_aniso_U_13
_atom_site_aniso_U_12
Cr1 0.0246(3) 0.0116(3) 0.0165(3) 0.0000(2) -0.0006(2) -0.0002(2)
Cl11 0.0305(5) 0.0161(4) 0.0204(4) -0.0013(3) -0.0033(3) -0.0030(4)
Cl12 0.0276(5) 0.0158(4) 0.0255(4) 0.0011(3) -0.0035(4) 0.0013(3)
N101 0.0245(16) 0.0117(13) 0.0225(15) -0.0007(11) -0.0013(12) 0.0046(12)
C102 0.026(2) 0.0189(18) 0.0290(19) -0.0001(15) 0.0000(16) -0.0004(15)
C103 0.027(2) 0.0204(19) 0.042(2) -0.0081(16) 0.0014(17) -0.0050(16)
C104 0.031(2) 0.029(2) 0.044(2) -0.0208(18) 0.0065(18) -0.0064(18)
C105 0.032(2) 0.031(2) 0.034(2) -0.0139(17) 0.0064(17) -0.0030(18)
C106 0.027(2) 0.0143(17) 0.0256(18) -0.0032(14) 0.0012(15) 0.0028(15)
C107 0.030(2) 0.0129(16) 0.0217(18) -0.0002(13) -0.0013(15) 0.0021(14)
C108 0.043(2) 0.0141(17) 0.0218(18) -0.0009(14) -0.0005(16) -0.0003(16)
C109 0.052(3) 0.0179(18) 0.0215(18) 0.0018(15) 0.0037(17) -0.0039(17)
C110 0.051(3) 0.0176(18) 0.0242(19) 0.0031(15) 0.0037(18) -0.0074(17)
C111 0.041(2) 0.0171(18) 0.0235(19) 0.0015(14) 0.0002(16) -0.0048(16)
N112 0.0301(17) 0.0127(14) 0.0187(14) 0.0006(11) -0.0034(12) -0.0011(12)
C113 0.040(3) 0.015(4) 0.027(3) -0.002(3) 0.001(3) -0.011(3)
C114 0.090(6) 0.070(5) 0.041(4) 0.001(3) -0.024(4) -0.050(4)
C115 0.035(5) 0.052(5) 0.068(9) -0.035(5) -0.018(4) 0.008(5)
C116 0.037(4) 0.023(3) 0.070(4) -0.023(3) -0.014(3) 0.002(2)
C613 0.040(3) 0.015(4) 0.027(3) -0.002(3) 0.001(3) -0.011(3)
C614 0.090(6) 0.070(5) 0.041(4) 0.001(3) -0.024(4) -0.050(4)
C615 0.035(5) 0.052(5) 0.068(9) -0.035(5) -0.018(4) 0.008(5)
C616 0.037(4) 0.023(3) 0.070(4) -0.023(3) -0.014(3) 0.002(2)
C117 0.047(5) 0.021(2) 0.021(2) -0.001(2) 0.002(3) -0.005(3)
C118 0.159(13) 0.034(3) 0.032(8) 0.004(3) 0.046(7) -0.002(6)
C119 0.068(5) 0.084(6) 0.041(4) -0.006(4) 0.025(3) -0.012(4)
C120 0.090(6) 0.046(4) 0.034(3) -0.021(3) 0.036(4) -0.035(3)
C617 0.047(5) 0.021(2) 0.021(2) -0.001(2) 0.002(3) -0.005(3)
C618 0.159(13) 0.034(3) 0.032(8) 0.004(3) 0.046(7) -0.002(6)
C619 0.068(5) 0.084(6) 0.041(4) -0.006(4) 0.025(3) -0.012(4)
C620 0.090(6) 0.046(4) 0.034(3) -0.021(3) 0.036(4) -0.035(3)
N121 0.0262(17) 0.0129(14) 0.0222(15) -0.0009(11) -0.0007(12) -0.0009(12)
C122 0.030(2) 0.0174(17) 0.0253(18) -0.0010(14) 0.0022(16) 0.0004(15)
C123 0.023(2) 0.0230(19) 0.036(2) -0.0043(16) 0.0013(16) 0.0013(16)
C124 0.032(2) 0.0160(17) 0.033(2) -0.0010(15) -0.0086(17) 0.0039(16)
C125 0.033(2) 0.0168(17) 0.0232(18) -0.0002(14) -0.0047(16) -0.0004(16)
C126 0.028(2) 0.0125(16) 0.0210(17) -0.0001(13) -0.0071(15) -0.0025(14)
C127 0.026(2) 0.0129(16) 0.0215(17) -0.0039(13) -0.0035(14) -0.0003(14)
C128 0.040(2) 0.0156(17) 0.0201(18) 0.0018(14) -0.0008(16) -0.0025(16)
C129 0.036(2) 0.0174(17) 0.0204(18) -0.0032(14) -0.0008(16) -0.0090(16)
C130 0.032(2) 0.0257(19) 0.0213(18) -0.0037(15) 0.0043(15) 0.0005(16)
C131 0.029(2) 0.0192(17) 0.0252(18) 0.0001(15) -0.0026(15) -0.0009(16)
N132 0.0237(16) 0.0126(13) 0.0202(14) -0.0010(11) -0.0011(12) 0.0011(12)
C133 0.030(2) 0.025(2) 0.048(2) -0.0016(17) -0.0107(18) 0.0145(17)
C134 0.038(2) 0.023(2) 0.058(3) -0.0024(19) -0.007(2) 0.0101(18)
C135 0.060(3) 0.035(2) 0.047(3) 0.001(2) -0.019(2) 0.020(2)
C136 0.038(3) 0.034(2) 0.080(3) -0.006(2) -0.021(2) 0.012(2)
C137 0.045(3) 0.027(2) 0.0191(18) 0.0016(15) 0.0062(17) -0.0089(18)
C138 0.055(3) 0.031(2) 0.0230(19) -0.0013(16) 0.0110(18) -0.0017(19)
C139 0.088(4) 0.028(2) 0.029(2) 0.0085(18) 0.018(2) 0.002(2)
C140 0.064(3) 0.077(4) 0.032(2) 0.005(2) 0.006(2) -0.039(3)
Cr2 0.0240(3) 0.0205(3) 0.0181(3) -0.0017(2) 0.0008(2) 0.0036(2)
Cl21 0.0285(5) 0.0219(4) 0.0225(4) 0.0003(3) 0.0027(4) 0.0057(4)
Cl22 0.0293(5) 0.0282(5) 0.0296(5) -0.0021(4) 0.0015(4) -0.0035(4)
N201 0.0257(17) 0.0237(16) 0.0243(16) -0.0030(13) 0.0004(13) 0.0002(13)
C202 0.027(2) 0.038(2) 0.0197(18) -0.0042(16) -0.0012(15) 0.0045(17)
C203 0.029(2) 0.037(2) 0.0228(18) -0.0106(16) 0.0024(16) 0.0046(17)
C204 0.023(2) 0.0264(19) 0.0262(19) -0.0069(15) 0.0024(15) 0.0004(16)
C205 0.023(2) 0.0211(18) 0.0294(19) -0.0026(15) -0.0029(15) 0.0002(15)
C206 0.0195(19) 0.0195(17) 0.0272(19) -0.0028(14) 0.0024(15) -0.0032(15)
C207 0.0218(19) 0.0177(17) 0.0254(18) -0.0030(14) -0.0018(15) 0.0020(15)
C208 0.023(2) 0.0215(18) 0.0271(19) -0.0016(15) -0.0008(15) 0.0011(15)
C209 0.0216(19) 0.0225(18) 0.0257(18) 0.0004(15) -0.0005(15) -0.0034(15)
C210 0.030(2) 0.030(2) 0.0251(19) -0.0086(16) -0.0018(16) 0.0069(17)
C211 0.031(2) 0.0268(19) 0.0238(19) -0.0062(15) 0.0002(16) 0.0058(17)
N212 0.0244(16) 0.0223(15) 0.0228(15) -0.0058(12) -0.0001(12) 0.0043(13)
C213 0.024(2) 0.033(2) 0.033(2) -0.0091(17) 0.0022(16) 0.0055(17)
C214 0.033(2) 0.043(2) 0.039(2) -0.0056(19) 0.0099(19) 0.0067(19)
C215 0.025(2) 0.038(2) 0.044(2) -0.0153(19) 0.0005(18) 0.0107(18)
C216 0.034(2) 0.032(2) 0.045(2) -0.0183(19) 0.0035(19) 0.0058(18)
C217 0.029(2) 0.028(2) 0.0254(19) -0.0023(16) -0.0049(16) 0.0040(16)
C218 0.044(3) 0.079(4) 0.044(3) 0.000(3) -0.013(2) 0.002(3)
C219 0.062(3) 0.076(3) 0.028(2) -0.003(2) -0.009(2) 0.020(3)
C220 0.106(5) 0.038(3) 0.058(3) 0.004(2) -0.043(3) 0.007(3)
N221 0.0263(17) 0.0173(14) 0.0177(14) 0.0002(11) 0.0025(12) 0.0064(12)
C222 0.038(2) 0.0241(19) 0.0222(18) 0.0006(15) 0.0008(16) 0.0050(17)
C223 0.038(2) 0.0250(19) 0.0168(17) 0.0048(14) 0.0068(16) 0.0018(17)
C224 0.027(2) 0.0204(18) 0.0227(18) -0.0007(14) 0.0074(15) 0.0092(15)
C225 0.027(2) 0.0208(18) 0.0197(17) -0.0011(14) 0.0011(15) 0.0047(15)
C226 0.0247(19) 0.0149(16) 0.0179(17) -0.0003(13) 0.0043(14) 0.0065(14)
C227 0.0219(19) 0.0198(17) 0.0176(17) -0.0025(14) 0.0049(14) 0.0048(15)
C228 0.0207(19) 0.0231(18) 0.0214(18) -0.0006(14) 0.0008(14) -0.0019(15)
C229 0.0222(19) 0.0249(19) 0.0217(18) 0.0017(15) 0.0024(14) 0.0035(15)
C230 0.031(2) 0.0235(19) 0.0224(18) 0.0073(15) 0.0021(16) 0.0022(16)
C231 0.029(2) 0.0201(18) 0.0242(19) 0.0011(15) 0.0038(15) 0.0021(16)
N232 0.0221(16) 0.0210(15) 0.0190(14) 0.0007(12) 0.0016(12) 0.0045(13)
C233 0.029(2) 0.0270(19) 0.0239(18) 0.0014(15) 0.0059(16) -0.0007(16)
C234 0.032(2) 0.041(2) 0.033(2) -0.0019(18) 0.0066(18) 0.0027(19)
C235 0.042(2) 0.027(2) 0.036(2) 0.0084(17) 0.0078(18) -0.0039(18)
C236 0.033(2) 0.034(2) 0.032(2) -0.0022(17) 0.0088(17) -0.0075(18)
C237 0.036(3) 0.026(2) 0.0206(18) 0.0038(16) -0.0040(17) -0.0034(19)
C238 0.062(4) 0.042(3) 0.022(3) -0.007(3) -0.001(3) -0.008(3)
C239 0.071(6) 0.029(3) 0.020(3) 0.009(2) -0.015(3) -0.004(4)
C240 0.041(4) 0.043(3) 0.023(3) 0.001(2) -0.008(2) -0.007(3)
C737 0.036(3) 0.026(2) 0.0206(18) 0.0038(16) -0.0040(17) -0.0034(19)
C738 0.062(4) 0.042(3) 0.022(3) -0.007(3) -0.001(3) -0.008(3)
C739 0.071(6) 0.029(3) 0.020(3) 0.009(2) -0.015(3) -0.004(4)
C740 0.041(4) 0.043(3) 0.023(3) 0.001(2) -0.008(2) -0.007(3)
Cr3 0.0433(4) 0.0237(3) 0.0160(3) 0.0013(2) 0.0021(3) -0.0009(3)
Cl31 0.0589(7) 0.0363(5) 0.0261(5) -0.0039(4) -0.0046(5) 0.0138(5)
Cl32 0.0779(8) 0.0334(5) 0.0224(5) 0.0023(4) 0.0108(5) -0.0166(5)
N301 0.041(2) 0.0256(16) 0.0184(15) -0.0007(12) 0.0077(14) -0.0059(14)
C302 0.038(2) 0.030(2) 0.0239(19) -0.0031(16) 0.0057(17) -0.0086(18)
C303 0.032(2) 0.032(2) 0.038(2) 0.0039(18) 0.0061(18) -0.0063(18)
C304 0.035(2) 0.028(2) 0.036(2) 0.0014(17) 0.0106(18) -0.0093(18)
C305 0.053(3) 0.022(2) 0.028(2) -0.0043(16) 0.0134(19) -0.0099(19)
C306 0.047(3) 0.024(2) 0.0207(18) 0.0002(15) 0.0102(17) -0.0066(18)
C307 0.053(3) 0.029(2) 0.0209(19) -0.0019(16) 0.0070(18) -0.0052(19)
C308 0.085(4) 0.049(3) 0.023(2) -0.008(2) -0.001(2) 0.011(3)
C309 0.105(5) 0.067(4) 0.030(2) -0.010(2) -0.011(3) 0.021(3)
C310 0.090(4) 0.067(3) 0.024(2) 0.002(2) -0.015(2) 0.016(3)
C311 0.072(3) 0.042(3) 0.026(2) -0.0018(19) -0.006(2) 0.005(2)
N312 0.050(2) 0.0322(18) 0.0195(16) 0.0016(14) -0.0011(15) -0.0004(16)
C313 0.043(3) 0.034(2) 0.052(3) -0.005(2) 0.019(2) 0.000(2)
C314 0.050(5) 0.052(5) 0.081(6) -0.011(4) 0.005(4) 0.019(4)
C315 0.054(4) 0.030(3) 0.061(4) -0.002(3) 0.013(3) 0.005(3)
C316 0.061(6) 0.062(6) 0.075(5) -0.001(4) 0.045(5) 0.003(4)
C813 0.043(3) 0.034(2) 0.052(3) -0.005(2) 0.019(2) 0.000(2)
C814 0.050(5) 0.052(5) 0.081(6) -0.011(4) 0.005(4) 0.019(4)
C815 0.054(4) 0.030(3) 0.061(4) -0.002(3) 0.013(3) 0.005(3)
C816 0.061(6) 0.062(6) 0.075(5) -0.001(4) 0.045(5) 0.003(4)
C317 0.118(10) 0.075(10) 0.034(4) -0.018(5) -0.012(5) 0.015(9)
C318 0.103(16) 0.234(15) 0.057(6) -0.077(7) 0.011(11) -0.078(16)
C319 0.151(11) 0.114(15) 0.021(3) -0.008(9) 0.000(6) 0.028(11)
C320 0.121(11) 0.133(11) 0.044(5) -0.055(7) -0.014(6) 0.022(7)
C817 0.118(10) 0.075(10) 0.034(4) -0.018(5) -0.012(5) 0.015(9)
C818 0.103(16) 0.234(15) 0.057(6) -0.077(7) 0.011(11) -0.078(16)
C819 0.151(11) 0.114(15) 0.021(3) -0.008(9) 0.000(6) 0.028(11)
C820 0.121(11) 0.133(11) 0.044(5) -0.055(7) -0.014(6) 0.022(7)
N321 0.0307(18) 0.0248(16) 0.0198(15) -0.0010(12) 0.0010(13) 0.0057(14)
C322 0.041(2) 0.035(2) 0.0202(18) -0.0035(16) -0.0038(17) 0.0007(19)
C323 0.026(2) 0.030(2) 0.031(2) -0.0052(16) -0.0066(16) -0.0015(17)
C324 0.022(2) 0.0215(18) 0.0281(19) 0.0007(15) 0.0010(15) 0.0060(15)
C325 0.025(2) 0.0193(18) 0.0213(17) 0.0013(14) -0.0020(14) 0.0052(15)
C326 0.026(2) 0.0177(17) 0.0196(17) 0.0003(14) 0.0014(14) 0.0021(15)
C327 0.024(2) 0.0211(18) 0.0224(18) -0.0032(14) 0.0037(15) 0.0013(15)
C328 0.025(2) 0.0205(17) 0.0173(17) -0.0007(14) 0.0034(14) -0.0025(15)
C329 0.0247(19) 0.0216(18) 0.0206(17) -0.0036(14) 0.0044(14) 0.0045(15)
C330 0.030(2) 0.0259(19) 0.0210(18) -0.0032(15) 0.0075(15) -0.0005(16)
C331 0.033(2) 0.0228(19) 0.0240(19) 0.0010(15) 0.0053(16) -0.0032(16)
N332 0.0307(18) 0.0234(15) 0.0188(15) 0.0007(12) 0.0036(13) 0.0017(14)
C333 0.024(2) 0.027(2) 0.032(2) 0.0012(16) 0.0028(16) 0.0007(16)
C334 0.025(2) 0.042(2) 0.057(3) 0.004(2) 0.0037(19) 0.0057(19)
C335 0.040(3) 0.029(2) 0.058(3) 0.003(2) 0.014(2) 0.0051(19)
C336 0.038(3) 0.064(3) 0.035(2) 0.006(2) 0.0078(19) -0.017(2)
C337 0.028(2) 0.0246(19) 0.0236(18) -0.0022(15) -0.0027(15) -0.0037(16)
C338 0.052(3) 0.033(2) 0.024(2) -0.0065(17) -0.0026(18) -0.001(2)
C339 0.054(3) 0.036(2) 0.025(2) 0.0056(17) -0.0131(19) -0.011(2)
C340 0.036(2) 0.050(3) 0.038(2) -0.004(2) -0.0061(19) 0.000(2)
Cr4 0.0775(5) 0.0167(3) 0.0248(3) -0.0004(3) 0.0252(3) -0.0047(3)
Cl41 0.0876(9) 0.0269(5) 0.0558(7) -0.0061(5) 0.0401(6) -0.0201(6)
Cl42 0.0952(9) 0.0195(5) 0.0290(5) 0.0001(4) 0.0243(5) 0.0052(5)
N401 0.057(2) 0.0163(15) 0.0228(16) -0.0016(13) 0.0147(15) -0.0083(15)
C402 0.054(3) 0.0168(18) 0.0253(19) -0.0047(15) 0.0128(18) -0.0102(18)
C403 0.042(2) 0.0149(17) 0.0249(19) -0.0048(14) 0.0083(17) -0.0008(16)
C404 0.040(2) 0.0156(17) 0.0188(17) 0.0010(14) 0.0058(16) 0.0018(16)
C405 0.037(2) 0.0140(17) 0.0197(17) 0.0001(14) 0.0040(15) -0.0011(15)
C406 0.046(2) 0.0141(17) 0.0187(18) 0.0009(14) 0.0084(16) 0.0005(16)
C407 0.056(3) 0.0124(17) 0.0166(17) 0.0007(14) 0.0064(17) 0.0062(17)
C408 0.055(3) 0.0130(17) 0.0201(18) 0.0036(14) -0.0031(17) 0.0068(17)
C409 0.069(3) 0.0193(19) 0.025(2) 0.0002(16) -0.009(2) 0.011(2)
C410 0.100(4) 0.022(2) 0.019(2) -0.0031(16) -0.003(2) 0.004(2)
C411 0.102(4) 0.022(2) 0.020(2) -0.0040(16) 0.015(2) 0.001(2)
N412 0.071(3) 0.0177(15) 0.0193(16) -0.0008(13) 0.0119(16) 0.0016(16)
C413 0.049(2) 0.0165(17) 0.0197(18) -0.0034(14) 0.0114(17) -0.0025(17)
C414 0.051(3) 0.025(2) 0.0225(19) 0.0015(15) 0.0136(18) -0.0041(18)
C415 0.051(3) 0.037(2) 0.0228(19) -0.0034(17) 0.0019(18) -0.009(2)
C416 0.055(3) 0.0204(19) 0.028(2) -0.0024(16) 0.0173(19) 0.0057(18)
C417 0.069(3) 0.027(2) 0.029(2) -0.0039(17) -0.022(2) 0.005(2)
C418 0.062(3) 0.054(3) 0.054(3) -0.002(2) -0.021(3) -0.014(3)
C419 0.087(4) 0.024(2) 0.053(3) -0.008(2) -0.033(3) 0.007(2)
C420 0.101(4) 0.043(3) 0.062(3) -0.014(2) -0.045(3) 0.022(3)
N421 0.067(3) 0.0205(16) 0.0250(17) 0.0007(13) 0.0148(16) -0.0126(16)
C422 0.065(3) 0.032(2) 0.024(2) -0.0032(17) 0.014(2) -0.018(2)
C423 0.068(3) 0.041(3) 0.021(2) -0.0016(18) 0.004(2) -0.023(2)
C424 0.054(3) 0.035(2) 0.030(2) 0.0038(18) -0.0013(19) -0.021(2)
C425 0.052(3) 0.032(2) 0.030(2) -0.0027(17) 0.0079(19) -0.017(2)
C426 0.052(3) 0.023(2) 0.028(2) -0.0020(16) 0.0114(19) -0.0112(19)
C427 0.063(3) 0.022(2) 0.027(2) 0.0010(16) 0.0137(19) -0.008(2)
C428 0.059(3) 0.024(2) 0.031(2) -0.0005(17) 0.016(2) 0.0000(19)
C429 0.073(3) 0.037(2) 0.029(2) 0.0032(18) 0.024(2) 0.010(2)
C430 0.105(4) 0.048(3) 0.037(3) 0.021(2) 0.035(3) 0.032(3)
C431 0.119(5) 0.037(3) 0.033(2) 0.018(2) 0.041(3) 0.028(3)
N432 0.077(3) 0.0195(16) 0.0310(18) 0.0065(14) 0.0261(18) 0.0049(17)
C433 0.061(3) 0.045(3) 0.036(2) 0.007(2) -0.005(2) -0.011(2)
C434 0.082(4) 0.045(3) 0.059(3) 0.021(2) -0.007(3) -0.018(3)
C435 0.079(4) 0.074(4) 0.050(3) 0.007(3) -0.017(3) -0.023(3)
C436 0.077(4) 0.056(3) 0.052(3) 0.009(2) -0.007(3) -0.002(3)
C437 0.060(4) 0.059(3) 0.023(2) 0.006(2) 0.016(3) 0.019(3)
C438 0.122(7) 0.135(9) 0.016(3) 0.014(4) 0.020(4) 0.077(7)
C439 0.092(6) 0.071(5) 0.034(3) -0.015(3) 0.023(3) 0.028(4)
C440 0.083(6) 0.106(7) 0.038(4) -0.007(4) 0.031(4) 0.007(5)
C937 0.060(4) 0.059(3) 0.023(2) 0.006(2) 0.016(3) 0.019(3)
C938 0.122(7) 0.135(9) 0.016(3) 0.014(4) 0.020(4) 0.077(7)
C939 0.092(6) 0.071(5) 0.034(3) -0.015(3) 0.023(3) 0.028(4)
C940 0.083(6) 0.106(7) 0.038(4) -0.007(4) 0.031(4) 0.007(5)

loop_
_atom_type_symbol
_atom_type_description
_atom_type_scat_dispersion_real
_atom_type_scat_dispersion_imag
_atom_type_scat_source
C C 0.0033 0.0016 'International Tables Vol C Tables 4.2.6.8 and 6.1.1.4'
H H 0.0000 0.0000 'International Tables Vol C Tables 4.2.6.8 and 6.1.1.4'
N N 0.0061 0.0033 'International Tables Vol C Tables 4.2.6.8 and 6.1.1.4'
Cl Cl 0.1484 0.1585 'International Tables Vol C Tables 4.2.6.8 and 6.1.1.4'
Cr Cr 0.3209 0.6236 'International Tables Vol C Tables 4.2.6.8 and 6.1.1.4'

loop_
_exptl_crystal_face_index_h
_exptl_crystal_face_index_k
_exptl_crystal_face_index_l
_exptl_crystal_face_perp_dist
0.00 -1.00 -2.00 0.1200
-1.00 1.00 1.00 0.0700
-1.00 0.00 -1.00 0.0680
-1.00 0.00 1.00 0.0350
0.00 -1.00 2.00 0.0900
4.00 1.00 3.00 0.0500
1.00 0.00 1.00 0.0390
0.00 0.00 -1.00 0.0850

loop_
_geom_angle_atom_site_label_1
_geom_angle_atom_site_label_2
_geom_angle_atom_site_label_3
_geom_angle
N132 Cr1 N121 78.78(11)
N132 Cr1 N101 95.56(11)
N121 Cr1 N101 88.31(11)
N132 Cr1 N112 170.09(11)
N121 Cr1 N112 94.04(11)
N101 Cr1 N112 77.24(11)
N132 Cr1 Cl11 95.13(8)
N121 Cr1 Cl11 93.04(8)
N101 Cr1 Cl11 169.28(8)
N112 Cr1 Cl11 92.05(8)
N132 Cr1 Cl12 93.15(8)
N121 Cr1 Cl12 169.84(9)
N101 Cr1 Cl12 86.33(8)
N112 Cr1 Cl12 93.18(8)
Cl11 Cr1 Cl12 93.84(4)
C102 N101 C106 117.7(3)
C102 N101 Cr1 124.9(2)
C106 N101 Cr1 117.0(2)
N101 C102 C103 122.3(3)
C102 C103 C104 120.9(3)
C103 C104 C105 115.6(3)
C103 C104 C613 114.6(6)
C105 C104 C613 128.4(6)
C103 C104 C113 124.7(4)
C105 C104 C113 119.2(4)
C613 C104 C113 20.8(4)
C106 C105 C104 121.2(3)
N101 C106 C105 121.9(3)
N101 C106 C107 114.5(3)
C105 C106 C107 123.3(3)
N112 C107 C108 122.5(3)
N112 C107 C106 114.1(3)
C108 C107 C106 123.4(3)
C107 C108 C109 120.9(3)
C108 C109 C110 115.5(3)
C108 C109 C617 117.0(6)
C110 C109 C617 126.7(7)
C108 C109 C117 125.3(4)
C110 C109 C117 118.8(4)
C617 C109 C117 17.0(6)
C111 C110 C109 120.9(3)
N112 C111 C110 123.3(3)
C111 N112 C107 116.6(3)
C111 N112 Cr1 127.0(2)
C107 N112 Cr1 116.0(2)
C115 C113 C116 110.0(7)
C115 C113 C114 107.1(6)
C116 C113 C114 108.2(6)
C115 C113 C104 110.9(8)
C116 C113 C104 105.3(5)
C114 C113 C104 115.3(5)
C615 C613 C616 109.7(10)
C615 C613 C614 109.9(11)
C616 C613 C614 109.5(9)
C615 C613 C104 100.4(17)
C616 C613 C104 117.8(8)
C614 C613 C104 109.1(9)
C120 C117 C119 108.0(6)
C120 C117 C118 109.2(7)
C119 C117 C118 106.9(7)
C120 C117 C109 110.4(5)
C119 C117 C109 111.5(5)
C118 C117 C109 110.7(8)
C620 C617 C618 111.3(11)
C620 C617 C619 112.4(10)
C618 C617 C619 108.2(12)
C620 C617 C109 114.1(9)
C618 C617 C109 108.0(17)
C619 C617 C109 102.3(9)
C122 N121 C126 116.9(3)
C122 N121 Cr1 127.0(2)
C126 N121 Cr1 116.1(2)
N121 C122 C123 124.0(3)
C122 C123 C124 120.5(3)
C125 C124 C123 116.2(3)
C125 C124 C133 123.9(3)
C123 C124 C133 119.9(3)
C124 C125 C126 121.8(3)
N121 C126 C125 120.6(3)
N121 C126 C127 114.1(3)
C125 C126 C127 125.3(3)
N132 C127 C128 121.0(3)
N132 C127 C126 113.8(3)
C128 C127 C126 125.3(3)
C129 C128 C127 122.0(3)
C128 C129 C130 116.1(3)
C128 C129 C137 123.9(3)
C130 C129 C137 120.0(3)
C131 C130 C129 120.5(3)
C130 C131 N132 123.7(3)
C131 N132 C127 116.5(3)
C131 N132 Cr1 126.6(2)
C127 N132 Cr1 116.9(2)
C135 C133 C124 112.4(3)
C135 C133 C136 108.3(4)
C124 C133 C136 109.1(3)
C135 C133 C134 108.6(3)
C124 C133 C134 108.8(3)
C136 C133 C134 109.7(3)
C140 C137 C129 108.9(3)
C140 C137 C139 109.4(4)
C129 C137 C139 111.3(3)
C140 C137 C138 109.9(4)
C129 C137 C138 109.4(3)
C139 C137 C138 107.9(3)
N201 Cr2 N212 78.42(11)
N201 Cr2 N221 89.43(11)
N212 Cr2 N221 95.47(11)
N201 Cr2 N232 91.43(11)
N212 Cr2 N232 167.76(11)
N221 Cr2 N232 77.42(11)
N201 Cr2 Cl22 91.74(9)
N212 Cr2 Cl22 93.00(9)
N221 Cr2 Cl22 171.51(8)
N232 Cr2 Cl22 94.14(8)
N201 Cr2 Cl21 172.08(9)
N212 Cr2 Cl21 95.66(8)
N221 Cr2 Cl21 85.87(8)
N232 Cr2 Cl21 93.76(8)
Cl22 Cr2 Cl21 93.85(4)
C202 N201 C206 116.8(3)
C202 N201 Cr2 126.0(2)
C206 N201 Cr2 117.1(2)
C203 C202 N201 123.6(3)
C202 C203 C204 120.7(3)
C205 C204 C203 116.1(3)
C205 C204 C213 125.0(3)
C203 C204 C213 119.0(3)
C204 C205 C206 121.9(3)
N201 C206 C205 120.9(3)
N201 C206 C207 113.5(3)
C205 C206 C207 125.6(3)
N212 C207 C208 120.7(3)
N212 C207 C206 113.6(3)
C208 C207 C206 125.7(3)
C209 C208 C207 121.7(3)
C208 C209 C210 116.0(3)
C208 C209 C217 121.9(3)
C210 C209 C217 122.1(3)
C211 C210 C209 121.0(3)
N212 C211 C210 123.2(3)
C211 N212 C207 117.3(3)
C211 N212 Cr2 125.7(2)
C207 N212 Cr2 117.0(2)
C204 C213 C214 108.6(3)
C204 C213 C216 108.6(3)
C214 C213 C216 109.6(3)
C204 C213 C215 112.3(3)
C214 C213 C215 109.4(3)
C216 C213 C215 108.4(3)
C220 C217 C218 109.8(4)
C220 C217 C209 110.5(3)
C218 C217 C209 108.3(3)
C220 C217 C219 108.9(4)
C218 C217 C219 107.4(4)
C209 C217 C219 111.9(3)
C222 N221 C226 117.3(3)
C222 N221 Cr2 125.4(2)
C226 N221 Cr2 117.0(2)
N221 C222 C223 122.6(3)
C222 C223 C224 121.2(3)
C223 C224 C225 116.3(3)
C223 C224 C233 121.2(3)
C225 C224 C233 122.3(3)
C226 C225 C224 120.5(3)
N221 C226 C225 122.0(3)
N221 C226 C227 113.8(3)
C225 C226 C227 123.9(3)
N232 C227 C228 122.0(3)
N232 C227 C226 113.3(3)
C228 C227 C226 124.6(3)
C227 C228 C229 120.2(3)
C230 C229 C228 116.5(3)
C230 C229 C237 121.2(4)
C228 C229 C237 122.2(4)
C230 C229 C737 122.5(4)
C228 C229 C737 120.9(4)
C237 C229 C737 6.5(6)
C231 C230 C229 121.1(3)
N232 C231 C230 122.6(3)
C231 N232 C227 117.5(3)
C231 N232 Cr2 125.6(2)
C227 N232 Cr2 116.0(2)
C236 C233 C224 112.6(3)
C236 C233 C234 108.6(3)
C224 C233 C234 106.8(3)
C236 C233 C235 108.7(3)
C224 C233 C235 110.6(3)
C234 C233 C235 109.5(3)
C240 C237 C229 107.6(5)
C240 C237 C239 109.8(6)
C229 C237 C239 112.8(5)
C240 C237 C238 109.8(6)
C229 C237 C238 105.6(5)
C239 C237 C238 111.1(6)
C740 C737 C229 115.6(6)
C740 C737 C739 107.7(6)
C229 C737 C739 107.8(6)
C740 C737 C738 108.0(6)
C229 C737 C738 108.6(6)
C739 C737 C738 109.1(7)
N312 Cr3 N301 78.69(13)
N312 Cr3 N321 97.40(12)
N301 Cr3 N321 90.19(12)
N312 Cr3 N332 169.64(13)
N301 Cr3 N332 92.26(12)
N321 Cr3 N332 77.43(11)
N312 Cr3 Cl32 93.09(10)
N301 Cr3 Cl32 91.10(9)
N321 Cr3 Cl32 169.48(9)
N332 Cr3 Cl32 92.08(9)
N312 Cr3 Cl31 93.78(10)
N301 Cr3 Cl31 171.22(10)
N321 Cr3 Cl31 86.28(9)
N332 Cr3 Cl31 94.82(9)
Cl32 Cr3 Cl31 93.84(5)
C302 N301 C306 116.0(3)
C302 N301 Cr3 127.8(2)
C306 N301 Cr3 116.2(3)
N301 C302 C303 124.7(3)
C302 C303 C304 120.3(4)
C305 C304 C303 116.3(3)
C305 C304 C313 121.2(4)
C303 C304 C313 122.4(5)
C305 C304 C813 121.6(5)
C303 C304 C813 122.0(5)
C313 C304 C813 2.7(6)
C304 C305 C306 121.7(3)
N301 C306 C305 121.0(4)
N301 C306 C307 113.8(3)
C305 C306 C307 125.2(3)
N312 C307 C308 120.9(4)
N312 C307 C306 114.9(3)
C308 C307 C306 124.2(4)
C309 C308 C307 121.9(4)
C308 C309 C310 115.8(4)
C308 C309 C317 122.1(6)
C310 C309 C317 120.4(6)
C308 C309 C817 123.3(7)
C310 C309 C817 120.2(7)
C317 C309 C817 20.5(12)
C311 C310 C309 121.5(5)
N312 C311 C310 122.4(4)
C311 N312 C307 117.5(3)
C311 N312 Cr3 126.0(3)
C307 N312 Cr3 116.4(3)
C314 C313 C304 111.9(6)
C314 C313 C316 111.5(7)
C304 C313 C316 107.5(6)
C314 C313 C315 108.7(6)
C304 C313 C315 107.8(5)
C316 C313 C315 109.4(7)
C814 C813 C816 109.2(8)
C814 C813 C304 110.6(7)
C816 C813 C304 114.0(8)
C814 C813 C815 106.8(8)
C816 C813 C815 107.6(8)
C304 C813 C815 108.3(7)
C318 C317 C319 112.1(10)
C318 C317 C309 100.2(13)
C319 C317 C309 114.6(14)
C318 C317 C320 112.6(11)
C319 C317 C320 104.4(10)
C309 C317 C320 113.2(9)
C818 C817 C819 111.9(10)
C818 C817 C309 113.7(13)
C819 C817 C309 102.6(15)
C818 C817 C820 112.0(11)
C819 C817 C820 103.1(11)
C309 C817 C820 112.5(9)
C322 N321 C326 117.2(3)
C322 N321 Cr3 125.8(2)
C326 N321 Cr3 116.6(2)
N321 C322 C323 123.2(3)
C322 C323 C324 120.9(3)
C325 C324 C323 115.9(3)
C325 C324 C333 123.1(3)
C323 C324 C333 120.9(3)
C324 C325 C326 120.8(3)
N321 C326 C325 122.0(3)
N321 C326 C327 114.8(3)
C325 C326 C327 122.8(3)
N332 C327 C328 122.3(3)
N332 C327 C326 113.4(3)
C328 C327 C326 124.3(3)
C327 C328 C329 120.6(3)
C328 C329 C330 115.7(3)
C328 C329 C337 123.6(3)
C330 C329 C337 120.7(3)
C331 C330 C329 121.3(3)
N332 C331 C330 122.7(3)
C331 N332 C327 117.2(3)
C331 N332 Cr3 126.3(2)
C327 N332 Cr3 115.7(2)
C334 C333 C336 107.7(3)
C334 C333 C324 109.8(3)
C336 C333 C324 112.5(3)
C334 C333 C335 109.8(3)
C336 C333 C335 108.3(3)
C324 C333 C335 108.7(3)
C339 C337 C329 112.4(3)
C339 C337 C340 108.9(3)
C329 C337 C340 108.1(3)
C339 C337 C338 108.9(3)
C329 C337 C338 109.5(3)
C340 C337 C338 109.1(3)
N421 Cr4 N432 78.71(13)
N421 Cr4 N412 89.59(13)
N432 Cr4 N412 95.02(13)
N421 Cr4 N401 92.72(13)
N432 Cr4 N401 168.51(12)
N412 Cr4 N401 77.11(12)
N421 Cr4 Cl41 91.89(10)
N432 Cr4 Cl41 94.00(11)
N412 Cr4 Cl41 170.98(9)
N401 Cr4 Cl41 93.93(9)
N421 Cr4 Cl42 171.28(10)
N432 Cr4 Cl42 94.76(11)
N412 Cr4 Cl42 85.20(10)
N401 Cr4 Cl42 92.93(10)
Cl41 Cr4 Cl42 94.34(5)
C402 N401 C406 117.5(3)
C402 N401 Cr4 125.6(2)
C406 N401 Cr4 116.6(2)
N401 C402 C403 122.9(3)
C402 C403 C404 120.7(3)
C405 C404 C403 116.5(3)
C405 C404 C413 123.7(3)
C403 C404 C413 119.7(3)
C406 C405 C404 120.1(3)
N401 C406 C405 122.1(3)
N401 C406 C407 113.4(3)
C405 C406 C407 124.5(3)
N412 C407 C408 121.8(3)
N412 C407 C406 113.6(3)
C408 C407 C406 124.2(3)
C407 C408 C409 121.5(4)
C408 C409 C410 115.2(4)
C408 C409 C417 124.4(4)
C410 C409 C417 120.2(4)
C411 C410 C409 121.7(4)
N412 C411 C410 122.2(4)
C407 N412 C411 117.5(4)
C407 N412 Cr4 117.7(2)
C411 N412 Cr4 124.5(3)
C414 C413 C404 112.8(3)
C414 C413 C416 110.0(3)
C404 C413 C416 110.6(3)
C414 C413 C415 108.0(3)
C404 C413 C415 107.2(3)
C416 C413 C415 108.2(3)
C409 C417 C418 112.8(3)
C409 C417 C419 111.6(4)
C418 C417 C419 108.1(4)
C409 C417 C420 107.1(3)
C418 C417 C420 107.9(4)
C419 C417 C420 109.3(3)
C422 N421 C426 116.2(4)
C422 N421 Cr4 127.3(3)
C426 N421 Cr4 116.5(3)
C423 C422 N421 123.9(4)
C422 C423 C424 121.2(4)
C425 C424 C423 115.3(4)
C425 C424 C433 124.1(4)
C423 C424 C433 120.6(4)
C424 C425 C426 122.4(4)
N421 C426 C425 121.0(3)
N421 C426 C427 113.5(4)
C425 C426 C427 125.5(4)
N432 C427 C428 120.9(4)
N432 C427 C426 114.0(3)
C428 C427 C426 125.1(4)
C429 C428 C427 121.8(4)
C428 C429 C430 116.3(3)
C428 C429 C937 119.5(7)
C430 C429 C937 123.4(7)
C428 C429 C437 123.1(4)
C430 C429 C437 120.5(4)
C937 C429 C437 10.9(9)
C431 C430 C429 120.5(4)
N432 C431 C430 123.1(4)
C431 N432 C427 117.3(3)
C431 N432 Cr4 125.8(3)
C427 N432 Cr4 116.9(2)
C424 C433 C434 109.5(4)
C424 C433 C436 112.3(4)
C434 C433 C436 108.9(4)
C424 C433 C435 109.4(4)
C434 C433 C435 108.5(4)
C436 C433 C435 108.1(4)
C440 C437 C438 111.9(6)
C440 C437 C429 108.2(5)
C438 C437 C429 113.1(5)
C440 C437 C439 108.3(6)
C438 C437 C439 104.9(6)
C429 C437 C439 110.4(5)
C940 C937 C938 112.7(12)
C940 C937 C429 112.4(12)
C938 C937 C429 100.5(12)
C940 C937 C939 111.2(12)
C938 C937 C939 106.1(12)
C429 C937 C939 113.2(11)

loop_
_geom_bond_atom_site_label_1
_geom_bond_atom_site_label_2
_geom_bond_distance
Cr1 N132 2.002(3)
Cr1 N121 2.007(3)
Cr1 N101 2.069(3)
Cr1 N112 2.084(3)
Cr1 Cl11 2.3398(10)
Cr1 Cl12 2.3421(10)
N101 C102 1.342(4)
N101 C106 1.347(4)
C102 C103 1.386(5)
C103 C104 1.388(5)
C104 C105 1.392(5)
C104 C613 1.543(7)
C104 C113 1.548(5)
C105 C106 1.382(5)
C106 C107 1.471(5)
C107 N112 1.354(4)
C107 C108 1.384(5)
C108 C109 1.389(5)
C109 C110 1.403(5)
C109 C617 1.535(7)
C109 C117 1.540(5)
C110 C111 1.365(5)
C111 N112 1.347(4)
C113 C115 1.516(8)
C113 C116 1.528(8)
C113 C114 1.541(8)
C613 C615 1.512(10)
C613 C616 1.528(11)
C613 C614 1.534(11)
C117 C120 1.519(9)
C117 C119 1.522(9)
C117 C118 1.523(8)
C617 C620 1.503(11)
C617 C618 1.516(10)
C617 C619 1.520(12)
N121 C122 1.352(4)
N121 C126 1.384(4)
C122 C123 1.360(5)
C123 C124 1.415(5)
C124 C125 1.373(5)
C124 C133 1.533(5)
C125 C126 1.409(5)
C126 C127 1.425(5)
C127 N132 1.372(4)
C127 C128 1.407(5)
C128 C129 1.366(5)
C129 C130 1.419(5)
C129 C137 1.529(5)
C130 C131 1.359(5)
C131 N132 1.368(4)
C133 C135 1.530(6)
C133 C136 1.533(6)
C133 C134 1.537(5)
C137 C140 1.521(6)
C137 C139 1.529(6)
C137 C138 1.536(5)
Cr2 N201 2.002(3)
Cr2 N212 2.003(3)
Cr2 N221 2.047(3)
Cr2 N232 2.060(3)
Cr2 Cl22 2.3426(11)
Cr2 Cl21 2.3519(10)
N201 C202 1.363(4)
N201 C206 1.378(4)
C202 C203 1.360(5)
C203 C204 1.416(5)
C204 C205 1.374(5)
C204 C213 1.517(5)
C205 C206 1.406(5)
C206 C207 1.431(5)
C207 N212 1.376(4)
C207 C208 1.408(5)
C208 C209 1.380(5)
C209 C210 1.410(5)
C209 C217 1.529(5)
C210 C211 1.365(5)
C211 N212 1.358(4)
C213 C214 1.535(5)
C213 C216 1.537(5)
C213 C215 1.539(5)
C217 C220 1.512(6)
C217 C218 1.520(6)
C217 C219 1.539(5)
N221 C222 1.351(4)
N221 C226 1.362(4)
C222 C223 1.373(5)
C223 C224 1.390(5)
C224 C225 1.396(5)
C224 C233 1.529(5)
C225 C226 1.392(5)
C226 C227 1.474(4)
C227 N232 1.362(4)
C227 C228 1.391(5)
C228 C229 1.393(5)
C229 C230 1.391(5)
C229 C237 1.523(6)
C229 C737 1.543(6)
C230 C231 1.369(5)
C231 N232 1.348(4)
C233 C236 1.527(5)
C233 C234 1.533(5)
C233 C235 1.540(5)
C237 C240 1.518(8)
C237 C239 1.524(8)
C237 C238 1.529(9)
C737 C740 1.536(9)
C737 C739 1.543(8)
C737 C738 1.546(9)
Cr3 N312 2.015(3)
Cr3 N301 2.023(3)
Cr3 N321 2.060(3)
Cr3 N332 2.077(3)
Cr3 Cl32 2.3297(12)
Cr3 Cl31 2.3449(12)
N301 C302 1.352(5)
N301 C306 1.381(4)
C302 C303 1.364(5)
C303 C304 1.400(5)
C304 C305 1.374(6)
C304 C313 1.531(6)
C304 C813 1.547(7)
C305 C306 1.408(5)
C306 C307 1.427(6)
C307 N312 1.367(5)
C307 C308 1.410(5)
C308 C309 1.366(7)
C309 C310 1.406(7)
C309 C317 1.549(7)
C309 C817 1.552(7)
C310 C311 1.373(6)
C311 N312 1.357(5)
C313 C314 1.528(9)
C313 C316 1.532(9)
C313 C315 1.540(9)
C813 C814 1.542(10)
C813 C816 1.546(10)
C813 C815 1.554(10)
C317 C318 1.501(14)
C317 C319 1.513(12)
C317 C320 1.569(12)
C817 C818 1.505(14)
C817 C819 1.513(13)
C817 C820 1.569(12)
N321 C322 1.348(5)
N321 C326 1.356(4)
C322 C323 1.368(5)
C323 C324 1.398(5)
C324 C325 1.389(5)
C324 C333 1.527(5)
C325 C326 1.394(5)
C326 C327 1.466(5)
C327 N332 1.363(4)
C327 C328 1.391(5)
C328 C329 1.396(5)
C329 C330 1.403(5)
C329 C337 1.523(5)
C330 C331 1.373(5)
C331 N332 1.346(4)
C333 C334 1.525(5)
C333 C336 1.527(5)
C333 C335 1.538(5)
C337 C339 1.516(5)
C337 C340 1.534(5)
C337 C338 1.537(5)
Cr4 N421 2.005(4)
Cr4 N432 2.007(3)
Cr4 N412 2.054(3)
Cr4 N401 2.065(3)
Cr4 Cl41 2.3371(13)
Cr4 Cl42 2.3583(14)
N401 C402 1.352(4)
N401 C406 1.361(5)
C402 C403 1.362(5)
C403 C404 1.404(5)
C404 C405 1.395(5)
C404 C413 1.524(5)
C405 C406 1.389(5)
C406 C407 1.479(5)
C407 N412 1.355(5)
C407 C408 1.383(5)
C408 C409 1.392(5)
C409 C410 1.401(6)
C409 C417 1.518(6)
C410 C411 1.362(6)
C411 N412 1.361(5)
C413 C414 1.507(5)
C413 C416 1.527(5)
C413 C415 1.554(5)
C417 C418 1.529(6)
C417 C419 1.543(6)
C417 C420 1.545(6)
N421 C422 1.367(5)
N421 C426 1.388(5)
C422 C423 1.360(6)
C423 C424 1.417(6)
C424 C425 1.384(5)
C424 C433 1.525(6)
C425 C426 1.403(6)
C426 C427 1.433(5)
C427 N432 1.368(5)
C427 C428 1.409(5)
C428 C429 1.369(5)
C429 C430 1.407(6)
C429 C937 1.534(7)
C429 C437 1.538(5)
C430 C431 1.374(6)
C431 N432 1.357(5)
C433 C434 1.526(6)
C433 C436 1.530(7)
C433 C435 1.533(6)
C437 C440 1.496(9)
C437 C438 1.522(8)
C437 C439 1.544(9)
C937 C940 1.487(12)
C937 C938 1.513(11)
C937 C939 1.534(12)

loop_
_platon_squeeze_void_nr
_platon_squeeze_void_average_x
_platon_squeeze_void_average_y
_platon_squeeze_void_average_z
_platon_squeeze_void_volume
_platon_squeeze_void_count_electrons
_platon_squeeze_void_content
1 0.355 0.074 0.318 296 44 ' '
2 0.850 -0.213 0.454 207 27 ' '
3 0.150 0.213 0.546 207 27 ' '
4 0.645 -0.074 0.682 296 44 ' '
5 0.150 0.287 0.046 207 27 ' '
6 0.355 0.426 0.818 296 44 ' '
7 0.645 0.574 0.182 296 44 ' '
8 0.850 0.713 -0.046 207 27 ' '
